data_7019540
loop_
_publ_author_name
'Trujillo, Alexander'
'Veillard, Romain'
'Argouarch, Gilles'
'Roisnel, Thierry'
'Singh, Anu'
'Ledoux, Isabelle'
'Paul, Fr\'ed\'eric'

_publ_section_title
;
 Triaryl-1,3,5-triazinane-2,4,6-triones functionalized with electron-rich
 Fe(ii) and Ru(ii) acetylide complexes: new organometallic octupoles with
 large hyperpolarizabilities.
;
_journal_issue 25
_journal_name_full 'Dalton transactions (Cambridge, England : 2003)'
_journal_page_first 7454
_journal_page_last 7456
_journal_paper_doi 10.1039/c2dt30555k
_journal_volume 41
_journal_year 2012
_chemical_compound_source 'synthesis as described'
_chemical_formula_moiety 'C135 H129 Fe3 N3 O3 P6'
_chemical_formula_sum 'C135 H129 Fe3 N3 O3 P6'
_chemical_formula_weight 2194.78
_chemical_name_systematic
;
?
;
_space_group_IT_number 14
_symmetry_cell_setting monoclinic
_symmetry_Int_Tables_number 14
_symmetry_space_group_name_Hall '-P 2ybc'
_symmetry_space_group_name_H-M 'P 1 21/c 1'
_atom_sites_solution_hydrogens geom
_atom_sites_solution_primary direct
_atom_sites_solution_secondary difmap
_audit_conform_dict_location ftp://ftp.iucr.org/pub/cif_core.dic
_audit_conform_dict_name cif_core.dic
_audit_conform_dict_version 2.4
_audit_creation_date 2012-02-03T08:47:39-00:00
_audit_creation_method 'WinGX routine CIF_UPDATE'
_cell_angle_alpha 90
_cell_angle_beta 91.6750(10)
_cell_angle_gamma 90
_cell_formula_units_Z 4
_cell_length_a 12.1844(6)
_cell_length_b 40.006(2)
_cell_length_c 24.0254(13)
_cell_measurement_reflns_used 114183
_cell_measurement_temperature 100(2)
_cell_measurement_theta_max 27.485
_cell_measurement_theta_min 2.91
_cell_measurement_wavelength 0.71073
_cell_volume 11706.2(10)
_computing_cell_refinement 'Dirax/lsq (Duisenberg & Schreurs, 1989-2000)'
_computing_data_collection 'Collect (Bruker AXS BV, 1997-2004)'
_computing_data_reduction 'EvalCCD (Duisenberg & Schreurs 1990-2000)'
_computing_molecular_graphics 'Ortep-3 for Windows (Farrugia, 1997)'
_computing_publication_material
;
WinGX publication routines (Farrugia, 1999),
CRYSCAL (T. Roisnel, local program)
;
_computing_structure_refinement 'SHELXL-97 (Sheldrick, 1997)'
_computing_structure_solution 'SIR97 (Altomare et al., 1999)'
_diffrn_ambient_temperature 100(2)
_diffrn_detector 'CCD plate'
_diffrn_detector_area_resol_mean 9
_diffrn_measured_fraction_theta_full 0.964
_diffrn_measured_fraction_theta_max 0.954
_diffrn_measurement_device '95mm CCD camera on \k-goniostat'
_diffrn_measurement_device_type 'KappaCCD, Nonius'
_diffrn_measurement_method 'CCD rotation images, thin slices'
_diffrn_radiation_monochromator graphite
_diffrn_radiation_probe x-ray
_diffrn_radiation_type MoK\a
_diffrn_radiation_wavelength 0.71073
_diffrn_reflns_av_R_equivalents 0.0718
_diffrn_reflns_av_unetI/netI 0.105
_diffrn_reflns_limit_h_max 13
_diffrn_reflns_limit_h_min -15
_diffrn_reflns_limit_k_max 51
_diffrn_reflns_limit_k_min -51
_diffrn_reflns_limit_l_max 31
_diffrn_reflns_limit_l_min -31
_diffrn_reflns_number 96210
_diffrn_reflns_theta_full 25
_diffrn_reflns_theta_max 27.5
_diffrn_reflns_theta_min 3.51
_diffrn_source 'Enraf Nonius FR590'
_exptl_absorpt_coefficient_mu 0.503
_exptl_absorpt_correction_T_max 0.923
_exptl_absorpt_correction_T_min 0.782
_exptl_absorpt_correction_type multi-scan
_exptl_absorpt_process_details
;
[Sheldrick, G.M. (2002). SADABS Bruker AXS Inc., Madison, Wisconsin, USA]
;
_exptl_crystal_colour red
_exptl_crystal_density_diffrn 1.245
_exptl_crystal_density_method 'not measured'
_exptl_crystal_description prism
_exptl_crystal_F_000 4608
_exptl_crystal_size_max 0.47
_exptl_crystal_size_mid 0.28
_exptl_crystal_size_min 0.16
_platon_squeeze_details
;
;
_refine_diff_density_max 0.644
_refine_diff_density_min -0.448
_refine_diff_density_rms 0.072
_refine_ls_extinction_method none
_refine_ls_goodness_of_fit_ref 0.997
_refine_ls_hydrogen_treatment constr
_refine_ls_matrix_type full
_refine_ls_number_parameters 1365
_refine_ls_number_reflns 25644
_refine_ls_number_restraints 0
_refine_ls_restrained_S_all 0.997
_refine_ls_R_factor_all 0.1036
_refine_ls_R_factor_gt 0.0505
_refine_ls_shift/su_max 0.031
_refine_ls_shift/su_mean 0.001
_refine_ls_structure_factor_coef Fsqd
_refine_ls_weighting_details 'calc w=1/[\s^2^(Fo^2^)+(0.0601P)^2^+0.0000P] where P=(Fo^2^+2Fc^2^)/3'
_refine_ls_weighting_scheme calc
_refine_ls_wR_factor_gt 0.1107
_refine_ls_wR_factor_ref 0.1225
_reflns_number_gt 15332
_reflns_number_total 25644
_reflns_threshold_expression >2sigma(I)
_cod_data_source_file c2dt30555k.txt
_cod_data_source_block sqz
_cod_original_sg_symbol_H-M 'P 21/c'
_cod_database_code 7019540

loop_
_symmetry_equiv_pos_as_xyz
'x, y, z'
'-x, y+1/2, -z+1/2'
'-x, -y, -z'
'x, -y-1/2, z-1/2'

loop_
_atom_site_label
_atom_site_type_symbol
_atom_site_fract_x
_atom_site_fract_y
_atom_site_fract_z
_atom_site_U_iso_or_equiv
_atom_site_adp_type
_atom_site_occupancy
_atom_site_symmetry_multiplicity
_atom_site_calc_flag
_atom_site_refinement_flags
Fe1 Fe 0.96400(3) -0.069016(8) -0.139924(14) 0.01763(10) Uani 1 1 d .
P1 P 0.96072(6) -0.014448(15) -0.13713(3) 0.01868(16) Uani 1 1 d .
P2 P 1.11167(6) -0.065821(15) -0.08712(3) 0.02039(16) Uani 1 1 d .
C1 C 0.8388(2) -0.10149(6) -0.17043(10) 0.0221(6) Uani 1 1 d .
C2 C 0.9341(2) -0.11967(5) -0.15434(10) 0.0196(6) Uani 1 1 d .
C3 C 1.0214(2) -0.10894(6) -0.18855(10) 0.0207(6) Uani 1 1 d .
C4 C 0.9797(2) -0.08316(6) -0.22476(10) 0.0211(6) Uani 1 1 d .
C5 C 0.8666(2) -0.07889(6) -0.21334(10) 0.0225(6) Uani 1 1 d .
C6 C 0.7255(2) -0.10760(6) -0.14895(12) 0.0309(7) Uani 1 1 d .
H6A H 0.6762 -0.0896 -0.1616 0.046 Uiso 1 1 calc R
H6B H 0.7289 -0.1081 -0.1082 0.046 Uiso 1 1 calc R
H6C H 0.6976 -0.129 -0.1632 0.046 Uiso 1 1 calc R
C7 C 0.9367(2) -0.14689(6) -0.11141(11) 0.0298(7) Uani 1 1 d .
H7A H 0.9102 -0.1381 -0.0762 0.045 Uiso 1 1 calc R
H7B H 1.0122 -0.155 -0.1059 0.045 Uiso 1 1 calc R
H7C H 0.8894 -0.1654 -0.1241 0.045 Uiso 1 1 calc R
C8 C 1.1330(2) -0.12506(6) -0.19169(11) 0.0289(7) Uani 1 1 d .
H8A H 1.1319 -0.1416 -0.2218 0.043 Uiso 1 1 calc R
H8B H 1.1514 -0.1361 -0.1562 0.043 Uiso 1 1 calc R
H8C H 1.1881 -0.1079 -0.1991 0.043 Uiso 1 1 calc R
C9 C 1.0356(2) -0.06794(6) -0.27321(10) 0.0286(7) Uani 1 1 d .
H9A H 1.1149 -0.0717 -0.2693 0.043 Uiso 1 1 calc R
H9B H 1.0208 -0.0439 -0.2743 0.043 Uiso 1 1 calc R
H9C H 1.0077 -0.0783 -0.3078 0.043 Uiso 1 1 calc R
C10 C 0.7871(3) -0.05836(7) -0.24735(12) 0.0338(7) Uani 1 1 d .
H10A H 0.7512 -0.0725 -0.2758 0.051 Uiso 1 1 calc R
H10B H 0.8265 -0.0402 -0.2655 0.051 Uiso 1 1 calc R
H10C H 0.7317 -0.0489 -0.2231 0.051 Uiso 1 1 calc R
C11 C 1.0703(2) 0.00022(6) -0.08801(11) 0.0233(6) Uani 1 1 d .
H11A H 1.1362 0.0063 -0.1089 0.028 Uiso 1 1 calc R
H11B H 1.045 0.0204 -0.0683 0.028 Uiso 1 1 calc R
C12 C 1.0995(2) -0.02723(6) -0.04566(10) 0.0240(6) Uani 1 1 d .
H12A H 1.0412 -0.0295 -0.0181 0.029 Uiso 1 1 calc R
H12B H 1.1698 -0.0221 -0.0257 0.029 Uiso 1 1 calc R
C13 C 0.9803(2) 0.01046(6) -0.20053(10) 0.0223(6) Uani 1 1 d .
C14 C 1.0840(3) 0.01775(6) -0.22040(11) 0.0305(7) Uani 1 1 d .
H14 H 1.1479 0.0108 -0.2 0.037 Uiso 1 1 calc R
C15 C 1.0941(3) 0.03510(7) -0.26980(13) 0.0409(8) Uani 1 1 d .
H15 H 1.1652 0.0398 -0.2829 0.049 Uiso 1 1 calc R
C16 C 1.0028(3) 0.04565(7) -0.30045(13) 0.0450(9) Uani 1 1 d .
H16 H 1.011 0.0576 -0.3342 0.054 Uiso 1 1 calc R
C17 C 0.8991(3) 0.03853(6) -0.28145(11) 0.0363(8) Uani 1 1 d .
H17 H 0.8356 0.0453 -0.3024 0.044 Uiso 1 1 calc R
C18 C 0.8885(3) 0.02139(6) -0.23160(11) 0.0281(7) Uani 1 1 d .
H18 H 0.8172 0.017 -0.2184 0.034 Uiso 1 1 calc R
C19 C 0.8382(2) 0.00790(6) -0.11283(10) 0.0191(6) Uani 1 1 d .
C20 C 0.8439(2) 0.04218(6) -0.10133(10) 0.0236(6) Uani 1 1 d .
H20 H 0.9115 0.0537 -0.1049 0.028 Uiso 1 1 calc R
C21 C 0.7522(2) 0.05950(6) -0.08489(10) 0.0249(6) Uani 1 1 d .
H21 H 0.7576 0.0826 -0.0763 0.03 Uiso 1 1 calc R
C22 C 0.6533(2) 0.04333(6) -0.08093(11) 0.0266(7) Uani 1 1 d .
H22 H 0.5903 0.0552 -0.0695 0.032 Uiso 1 1 calc R
C23 C 0.6455(2) 0.00976(6) -0.09351(12) 0.0313(7) Uani 1 1 d .
H23 H 0.5769 -0.0014 -0.0911 0.038 Uiso 1 1 calc R
C24 C 0.7375(2) -0.00785(6) -0.10968(11) 0.0253(6) Uani 1 1 d .
H24 H 0.7312 -0.0309 -0.1187 0.03 Uiso 1 1 calc R
C25 C 1.1374(2) -0.10057(6) -0.03828(11) 0.0247(6) Uani 1 1 d .
C26 C 1.0705(2) -0.10527(7) 0.00723(11) 0.0292(7) Uani 1 1 d .
H26 H 1.0158 -0.0892 0.0151 0.035 Uiso 1 1 calc R
C27 C 1.0827(3) -0.13305(7) 0.04101(12) 0.0391(8) Uani 1 1 d .
H27 H 1.0364 -0.1358 0.0718 0.047 Uiso 1 1 calc R
C28 C 1.1607(3) -0.15671(7) 0.03064(13) 0.0459(9) Uani 1 1 d .
H28 H 1.1684 -0.1758 0.054 0.055 Uiso 1 1 calc R
C29 C 1.2275(3) -0.15263(7) -0.01371(13) 0.0448(9) Uani 1 1 d .
H29 H 1.2819 -0.1689 -0.0209 0.054 Uiso 1 1 calc R
C30 C 1.2165(2) -0.12483(6) -0.04833(12) 0.0315(7) Uani 1 1 d .
H30 H 1.2632 -0.1224 -0.079 0.038 Uiso 1 1 calc R
C31 C 1.2483(2) -0.05905(6) -0.11579(11) 0.0225(6) Uani 1 1 d .
C32 C 1.3443(2) -0.06133(6) -0.08251(12) 0.0309(7) Uani 1 1 d .
H32 H 1.3398 -0.0663 -0.044 0.037 Uiso 1 1 calc R
C33 C 1.4450(3) -0.05636(7) -0.10541(14) 0.0391(8) Uani 1 1 d .
H33 H 1.5098 -0.0583 -0.0827 0.047 Uiso 1 1 calc R
C34 C 1.4526(3) -0.04849(7) -0.16157(14) 0.0393(8) Uani 1 1 d .
H34 H 1.5226 -0.0454 -0.1772 0.047 Uiso 1 1 calc R
C35 C 1.3592(2) -0.04514(6) -0.19437(13) 0.0335(7) Uani 1 1 d .
H35 H 1.3639 -0.0392 -0.2325 0.04 Uiso 1 1 calc R
C36 C 1.2579(2) -0.05055(6) -0.17119(11) 0.0268(7) Uani 1 1 d .
H36 H 1.1933 -0.0484 -0.194 0.032 Uiso 1 1 calc R
C37 C 0.8893(2) -0.06795(6) -0.07177(11) 0.0218(6) Uani 1 1 d .
C38 C 0.8378(2) -0.06827(6) -0.02891(11) 0.0224(6) Uani 1 1 d .
C39 C 0.7749(2) -0.06940(6) 0.02062(11) 0.0224(6) Uani 1 1 d .
C40 C 0.7010(2) -0.04381(6) 0.03265(11) 0.0244(6) Uani 1 1 d .
H40 H 0.6949 -0.025 0.0087 0.029 Uiso 1 1 calc R
C41 C 0.6366(2) -0.04564(6) 0.07903(11) 0.0236(6) Uani 1 1 d .
H41 H 0.587 -0.0281 0.0869 0.028 Uiso 1 1 calc R
C44 C 0.7854(2) -0.09567(6) 0.05830(11) 0.0304(7) Uani 1 1 d .
H44 H 0.8382 -0.1126 0.0522 0.037 Uiso 1 1 calc R
C43 C 0.7201(2) -0.09763(6) 0.10467(11) 0.0283(7) Uani 1 1 d .
H43 H 0.7279 -0.1159 0.1298 0.034 Uiso 1 1 calc R
C42 C 0.6445(2) -0.07306(6) 0.11389(10) 0.0192(6) Uani 1 1 d .
N45 N 0.57135(17) -0.07566(5) 0.16022(8) 0.0194(5) Uani 1 1 d .
C46 C 0.4851(2) -0.09840(6) 0.15544(11) 0.0193(6) Uani 1 1 d .
O47 O 0.47294(15) -0.11634(4) 0.11578(7) 0.0246(4) Uani 1 1 d .
Fe2 Fe 0.63867(3) 0.113919(8) 0.469498(14) 0.01580(9) Uani 1 1 d .
P11 P 0.73224(6) 0.078391(14) 0.52242(3) 0.01731(16) Uani 1 1 d .
P12 P 0.49591(6) 0.098158(15) 0.51541(3) 0.01853(16) Uani 1 1 d .
C101 C 0.5939(2) 0.14691(6) 0.40528(10) 0.0220(6) Uani 1 1 d .
C102 C 0.7054(2) 0.13669(5) 0.39791(10) 0.0201(6) Uani 1 1 d .
C103 C 0.7682(2) 0.14684(6) 0.44504(11) 0.0211(6) Uani 1 1 d .
C104 C 0.6977(2) 0.16360(5) 0.48267(10) 0.0204(6) Uani 1 1 d .
C105 C 0.5907(2) 0.16395(6) 0.45761(11) 0.0231(6) Uani 1 1 d .
C106 C 0.5022(2) 0.14154(6) 0.36328(11) 0.0321(7) Uani 1 1 d .
H10D H 0.4329 0.139 0.3825 0.048 Uiso 1 1 calc R
H10E H 0.5167 0.1213 0.3417 0.048 Uiso 1 1 calc R
H10F H 0.4972 0.1608 0.3382 0.048 Uiso 1 1 calc R
C107 C 0.7468(2) 0.12135(6) 0.34581(11) 0.0312(7) Uani 1 1 d .
H10G H 0.7363 0.1371 0.3148 0.047 Uiso 1 1 calc R
H10H H 0.7062 0.1007 0.3376 0.047 Uiso 1 1 calc R
H10I H 0.8251 0.1162 0.3509 0.047 Uiso 1 1 calc R
C108 C 0.8911(2) 0.14560(6) 0.45113(13) 0.0314(7) Uani 1 1 d .
H10J H 0.914 0.1543 0.4878 0.047 Uiso 1 1 calc R
H10K H 0.9235 0.1593 0.4221 0.047 Uiso 1 1 calc R
H10L H 0.916 0.1224 0.4475 0.047 Uiso 1 1 calc R
C109 C 0.7355(3) 0.18337(6) 0.53351(11) 0.0315(7) Uani 1 1 d .
H10M H 0.7767 0.2031 0.5218 0.047 Uiso 1 1 calc R
H10N H 0.7828 0.1693 0.5575 0.047 Uiso 1 1 calc R
H10O H 0.6715 0.1905 0.5542 0.047 Uiso 1 1 calc R
C110 C 0.4935(2) 0.18342(6) 0.47818(12) 0.0322(7) Uani 1 1 d .
H11C H 0.4894 0.1808 0.5186 0.048 Uiso 1 1 calc R
H11D H 0.4259 0.1749 0.4602 0.048 Uiso 1 1 calc R
H11E H 0.5023 0.2071 0.469 0.048 Uiso 1 1 calc R
C111 C 0.6370(2) 0.05664(6) 0.56952(10) 0.0230(6) Uani 1 1 d .
H11F H 0.6634 0.0337 0.5773 0.028 Uiso 1 1 calc R
H11G H 0.6331 0.0688 0.6053 0.028 Uiso 1 1 calc R
C112 C 0.5238(2) 0.05554(6) 0.54063(10) 0.0209(6) Uani 1 1 d .
H11H H 0.4675 0.0485 0.5671 0.025 Uiso 1 1 calc R
H11I H 0.5235 0.0396 0.5091 0.025 Uiso 1 1 calc R
C113 C 0.8024(2) 0.04399(5) 0.48714(10) 0.0181(6) Uani 1 1 d .
C114 C 0.8442(2) 0.04942(6) 0.43450(10) 0.0242(6) Uani 1 1 d .
H114 H 0.8348 0.0707 0.4173 0.029 Uiso 1 1 calc R
C115 C 0.8994(2) 0.02434(6) 0.40680(11) 0.0280(7) Uani 1 1 d .
H115 H 0.9293 0.0287 0.3715 0.034 Uiso 1 1 calc R
C116 C 0.9109(2) -0.00683(6) 0.43043(11) 0.0298(7) Uani 1 1 d .
H116 H 0.9483 -0.024 0.4114 0.036 Uiso 1 1 calc R
C117 C 0.8679(3) -0.01306(7) 0.48184(12) 0.0386(8) Uani 1 1 d .
H117 H 0.8743 -0.0347 0.4978 0.046 Uiso 1 1 calc R
C118 C 0.8153(2) 0.01222(6) 0.51030(11) 0.0321(7) Uani 1 1 d .
H118 H 0.7876 0.0078 0.5461 0.039 Uiso 1 1 calc R
C119 C 0.8432(2) 0.09363(6) 0.56999(10) 0.0193(6) Uani 1 1 d .
C120 C 0.9522(2) 0.09300(6) 0.55373(11) 0.0217(6) Uani 1 1 d .
H120 H 0.9708 0.0815 0.5207 0.026 Uiso 1 1 calc R
C121 C 1.0332(2) 0.10881(6) 0.58515(11) 0.0306(7) Uani 1 1 d .
H121 H 1.1068 0.1084 0.5732 0.037 Uiso 1 1 calc R
C122 C 1.0084(3) 0.12519(7) 0.63371(12) 0.0367(8) Uani 1 1 d .
H122 H 1.0643 0.1364 0.6548 0.044 Uiso 1 1 calc R
C123 C 0.9008(3) 0.12514(6) 0.65151(12) 0.0316(7) Uani 1 1 d .
H123 H 0.8835 0.1357 0.6856 0.038 Uiso 1 1 calc R
C124 C 0.8192(2) 0.10975(6) 0.61976(11) 0.0263(7) Uani 1 1 d .
H124 H 0.7458 0.1101 0.6319 0.032 Uiso 1 1 calc R
C125 C 0.4602(2) 0.11730(6) 0.58260(10) 0.0203(6) Uani 1 1 d .
C126 C 0.5353(2) 0.13797(6) 0.60965(11) 0.0254(6) Uani 1 1 d .
H126 H 0.5997 0.1446 0.5913 0.03 Uiso 1 1 calc R
C127 C 0.5177(3) 0.14916(6) 0.66359(12) 0.0322(7) Uani 1 1 d .
H127 H 0.5705 0.1631 0.6819 0.039 Uiso 1 1 calc R
C128 C 0.4246(3) 0.14006(6) 0.69014(12) 0.0334(7) Uani 1 1 d .
H128 H 0.413 0.1477 0.727 0.04 Uiso 1 1 calc R
C129 C 0.3476(2) 0.11996(7) 0.66388(12) 0.0317(7) Uani 1 1 d .
H129 H 0.2823 0.1141 0.6823 0.038 Uiso 1 1 calc R
C130 C 0.3652(2) 0.10819(6) 0.61066(11) 0.0262(7) Uani 1 1 d .
H130 H 0.3126 0.0939 0.593 0.031 Uiso 1 1 calc R
C131 C 0.3607(2) 0.09560(6) 0.47961(10) 0.0208(6) Uani 1 1 d .
C132 C 0.2842(2) 0.12113(6) 0.48441(11) 0.0252(6) Uani 1 1 d .
H132 H 0.3005 0.1395 0.5083 0.03 Uiso 1 1 calc R
C133 C 0.1845(2) 0.12031(7) 0.45500(12) 0.0309(7) Uani 1 1 d .
H133 H 0.1332 0.138 0.459 0.037 Uiso 1 1 calc R
C134 C 0.1600(2) 0.09385(7) 0.41989(12) 0.0355(7) Uani 1 1 d .
H134 H 0.0923 0.0933 0.3992 0.043 Uiso 1 1 calc R
C135 C 0.2346(2) 0.06818(7) 0.41508(12) 0.0346(8) Uani 1 1 d .
H135 H 0.2174 0.0498 0.3914 0.041 Uiso 1 1 calc R
C136 C 0.3339(2) 0.06891(7) 0.44424(11) 0.0283(7) Uani 1 1 d .
H136 H 0.3845 0.0511 0.4402 0.034 Uiso 1 1 calc R
C137 C 0.6000(2) 0.07683(6) 0.42444(10) 0.0187(6) Uani 1 1 d .
C138 C 0.5750(2) 0.05362(6) 0.39434(10) 0.0203(6) Uani 1 1 d .
C139 C 0.5523(2) 0.02535(6) 0.35923(10) 0.0183(6) Uani 1 1 d .
C140 C 0.4610(2) 0.02461(6) 0.32247(11) 0.0258(7) Uani 1 1 d .
H140 H 0.4103 0.0426 0.3224 0.031 Uiso 1 1 calc R
C141 C 0.4433(2) -0.00186(6) 0.28620(11) 0.0232(6) Uani 1 1 d .
H141 H 0.3817 -0.0018 0.261 0.028 Uiso 1 1 calc R
C142 C 0.5162(2) -0.02840(6) 0.28704(10) 0.0192(6) Uani 1 1 d .
C143 C 0.6043(2) -0.02884(6) 0.32394(10) 0.0218(6) Uani 1 1 d .
H143 H 0.6528 -0.0474 0.3249 0.026 Uiso 1 1 calc R
C144 C 0.6225(2) -0.00216(6) 0.35987(10) 0.0214(6) Uani 1 1 d .
H144 H 0.6837 -0.0026 0.3853 0.026 Uiso 1 1 calc R
N145 N 0.50689(17) -0.05396(4) 0.24406(8) 0.0184(5) Uani 1 1 d .
C146 C 0.5858(2) -0.05264(6) 0.20347(10) 0.0225(6) Uani 1 1 d .
O147 O 0.66010(16) -0.03319(4) 0.20509(7) 0.0319(5) Uani 1 1 d .
Fe3 Fe -0.09584(3) -0.252218(8) 0.174689(16) 0.02151(10) Uani 1 1 d .
P21 P -0.23318(6) -0.217813(15) 0.16692(3) 0.02256(17) Uani 1 1 d .
P22 P -0.10007(6) -0.239387(16) 0.26256(3) 0.02674(18) Uani 1 1 d .
C201 C -0.0589(2) -0.30376(6) 0.18359(12) 0.0302(7) Uani 1 1 d .
C202 C 0.0316(2) -0.28614(6) 0.16065(13) 0.0312(7) Uani 1 1 d .
C203 C -0.0061(2) -0.27260(6) 0.10830(13) 0.0320(7) Uani 1 1 d .
C204 C -0.1185(2) -0.28102(6) 0.09998(12) 0.0285(7) Uani 1 1 d .
C205 C -0.1505(2) -0.30043(6) 0.14712(12) 0.0262(7) Uani 1 1 d .
C206 C -0.0512(3) -0.32637(7) 0.23364(13) 0.0463(9) Uani 1 1 d .
H20A H -0.1225 -0.3271 0.2515 0.069 Uiso 1 1 calc R
H20B H 0.0046 -0.3178 0.2601 0.069 Uiso 1 1 calc R
H20C H -0.0307 -0.3489 0.2219 0.069 Uiso 1 1 calc R
C207 C 0.1470(2) -0.28442(7) 0.18436(15) 0.0464(9) Uani 1 1 d .
H20D H 0.1934 -0.3002 0.1646 0.07 Uiso 1 1 calc R
H20E H 0.1472 -0.2902 0.224 0.07 Uiso 1 1 calc R
H20F H 0.1757 -0.2617 0.1799 0.07 Uiso 1 1 calc R
C208 C 0.0649(3) -0.25506(7) 0.06709(14) 0.0496(10) Uani 1 1 d .
H20G H 0.1078 -0.2716 0.047 0.074 Uiso 1 1 calc R
H20H H 0.1147 -0.2396 0.0869 0.074 Uiso 1 1 calc R
H20I H 0.0182 -0.2425 0.0405 0.074 Uiso 1 1 calc R
C209 C -0.1868(3) -0.27605(7) 0.04747(12) 0.0406(8) Uani 1 1 d .
H20J H -0.1587 -0.2569 0.0269 0.061 Uiso 1 1 calc R
H20K H -0.2633 -0.2719 0.057 0.061 Uiso 1 1 calc R
H20L H -0.1829 -0.2962 0.0243 0.061 Uiso 1 1 calc R
C210 C -0.2563(2) -0.31919(6) 0.15035(12) 0.0343(7) Uani 1 1 d .
H21A H -0.2625 -0.3351 0.1193 0.051 Uiso 1 1 calc R
H21B H -0.3178 -0.3034 0.1481 0.051 Uiso 1 1 calc R
H21C H -0.2579 -0.3314 0.1857 0.051 Uiso 1 1 calc R
C211 C -0.2015(2) -0.18268(6) 0.21481(11) 0.0255(7) Uani 1 1 d .
H21D H -0.1559 -0.1661 0.1956 0.031 Uiso 1 1 calc R
H21E H -0.2708 -0.1716 0.225 0.031 Uiso 1 1 calc R
C212 C -0.1406(2) -0.19449(6) 0.26779(11) 0.0310(7) Uani 1 1 d .
H21F H -0.1883 -0.1915 0.3 0.037 Uiso 1 1 calc R
H21G H -0.074 -0.1807 0.2742 0.037 Uiso 1 1 calc R
C213 C -0.3712(2) -0.23088(6) 0.18645(12) 0.0262(7) Uani 1 1 d .
C214 C -0.4356(2) -0.25071(6) 0.15034(13) 0.0327(7) Uani 1 1 d .
H214 H -0.4102 -0.2559 0.1143 0.039 Uiso 1 1 calc R
C215 C -0.5361(3) -0.26286(7) 0.16671(15) 0.0435(9) Uani 1 1 d .
H215 H -0.579 -0.2763 0.1418 0.052 Uiso 1 1 calc R
C216 C -0.5750(3) -0.25565(7) 0.21939(15) 0.0447(9) Uani 1 1 d .
H216 H -0.6437 -0.2643 0.2304 0.054 Uiso 1 1 calc R
C217 C -0.5133(3) -0.23600(7) 0.25512(14) 0.0399(8) Uani 1 1 d .
H217 H -0.5397 -0.2308 0.2909 0.048 Uiso 1 1 calc R
C218 C -0.4124(2) -0.22373(6) 0.23912(12) 0.0312(7) Uani 1 1 d .
H218 H -0.3704 -0.2102 0.2643 0.037 Uiso 1 1 calc R
C219 C -0.2617(3) -0.19678(6) 0.10063(12) 0.0294(7) Uani 1 1 d .
C220 C -0.1763(3) -0.19378(6) 0.06362(12) 0.0360(8) Uani 1 1 d .
H220 H -0.1053 -0.2018 0.0742 0.043 Uiso 1 1 calc R
C221 C -0.1931(3) -0.17934(7) 0.01198(13) 0.0467(9) Uani 1 1 d .
H221 H -0.1344 -0.1778 -0.0131 0.056 Uiso 1 1 calc R
C222 C -0.2963(4) -0.16707(7) -0.00318(14) 0.0531(10) Uani 1 1 d .
H222 H -0.3082 -0.1575 -0.039 0.064 Uiso 1 1 calc R
C223 C -0.3813(3) -0.16860(7) 0.03309(14) 0.0504(9) Uani 1 1 d .
H223 H -0.4507 -0.1593 0.0228 0.06 Uiso 1 1 calc R
C224 C -0.3656(3) -0.18390(6) 0.08517(13) 0.0375(8) Uani 1 1 d .
H224 H -0.4248 -0.1856 0.1099 0.045 Uiso 1 1 calc R
C225 C -0.1983(2) -0.25903(7) 0.30917(12) 0.0327(7) Uani 1 1 d .
C226 C -0.2719(2) -0.28264(7) 0.28828(13) 0.0359(8) Uani 1 1 d .
H226 H -0.268 -0.2894 0.2505 0.043 Uiso 1 1 calc R
C227 C -0.3510(3) -0.29654(8) 0.32149(14) 0.0448(9) Uani 1 1 d .
H227 H -0.3998 -0.313 0.3067 0.054 Uiso 1 1 calc R
C228 C -0.3589(3) -0.28640(9) 0.37588(16) 0.0605(11) Uani 1 1 d .
H228 H -0.4141 -0.2956 0.3984 0.073 Uiso 1 1 calc R
C229 C -0.2870(3) -0.26286(11) 0.39799(15) 0.0704(12) Uani 1 1 d .
H229 H -0.2925 -0.2561 0.4357 0.085 Uiso 1 1 calc R
C230 C -0.2061(3) -0.24904(9) 0.36494(13) 0.0541(10) Uani 1 1 d .
H230 H -0.1565 -0.2329 0.3802 0.065 Uiso 1 1 calc R
C231 C 0.0270(3) -0.24228(7) 0.30556(12) 0.0328(7) Uani 1 1 d .
C232 C 0.0461(3) -0.26978(7) 0.34061(14) 0.0495(9) Uani 1 1 d .
H232 H -0.0101 -0.286 0.3446 0.059 Uiso 1 1 calc R
C233 C 0.1451(3) -0.27386(8) 0.36957(16) 0.0601(11) Uani 1 1 d .
H233 H 0.1565 -0.2929 0.3927 0.072 Uiso 1 1 calc R
C234 C 0.2266(3) -0.25046(8) 0.36478(15) 0.0549(10) Uani 1 1 d .
H234 H 0.2942 -0.253 0.3851 0.066 Uiso 1 1 calc R
C235 C 0.2097(3) -0.22314(8) 0.33018(13) 0.0437(8) Uani 1 1 d .
H235 H 0.2663 -0.207 0.3264 0.052 Uiso 1 1 calc R
C236 C 0.1112(2) -0.21915(7) 0.30118(12) 0.0337(7) Uani 1 1 d .
H236 H 0.1007 -0.2002 0.2778 0.04 Uiso 1 1 calc R
C237 C -0.0009(2) -0.21493(6) 0.17255(10) 0.0213(6) Uani 1 1 d .
C238 C 0.0658(2) -0.19230(6) 0.17305(11) 0.0238(6) Uani 1 1 d .
C239 C 0.1528(2) -0.16828(6) 0.18151(10) 0.0201(6) Uani 1 1 d .
C240 C 0.1325(2) -0.13412(6) 0.18887(10) 0.0207(6) Uani 1 1 d .
H240 H 0.0588 -0.1263 0.1888 0.025 Uiso 1 1 calc R
C241 C 0.2178(2) -0.11152(6) 0.19629(10) 0.0201(6) Uani 1 1 d .
H241 H 0.2027 -0.0884 0.2006 0.024 Uiso 1 1 calc R
C242 C 0.3249(2) -0.12276(5) 0.19746(10) 0.0179(6) Uani 1 1 d .
C243 C 0.3474(2) -0.15661(6) 0.19212(10) 0.0204(6) Uani 1 1 d .
H243 H 0.4212 -0.1643 0.194 0.024 Uiso 1 1 calc R
C244 C 0.2625(2) -0.17891(6) 0.18411(11) 0.0240(6) Uani 1 1 d .
H244 H 0.2785 -0.202 0.1802 0.029 Uiso 1 1 calc R
N245 N 0.41500(17) -0.09914(4) 0.20090(8) 0.0168(5) Uani 1 1 d .
C246 C 0.4211(2) -0.07701(6) 0.24594(10) 0.0189(6) Uani 1 1 d .
O247 O 0.35750(15) -0.07776(4) 0.28346(7) 0.0241(4) Uani 1 1 d .

loop_
_atom_site_aniso_label
_atom_site_aniso_U_11
_atom_site_aniso_U_22
_atom_site_aniso_U_33
_atom_site_aniso_U_23
_atom_site_aniso_U_13
_atom_site_aniso_U_12
Fe1 0.0194(2) 0.01787(17) 0.0158(2) -0.00174(14) 0.00447(17) -0.00184(15)
P1 0.0193(4) 0.0187(3) 0.0183(4) -0.0010(3) 0.0043(3) -0.0014(3)
P2 0.0216(4) 0.0219(3) 0.0178(4) -0.0001(3) 0.0022(3) -0.0008(3)
C1 0.0227(16) 0.0210(12) 0.0225(15) -0.0060(11) 0.0012(13) -0.0062(12)
C2 0.0258(16) 0.0150(11) 0.0183(14) -0.0034(10) 0.0040(13) -0.0046(11)
C3 0.0240(16) 0.0184(12) 0.0198(14) -0.0060(11) 0.0030(13) 0.0005(11)
C4 0.0263(17) 0.0199(12) 0.0173(14) -0.0058(11) 0.0055(13) -0.0044(12)
C5 0.0249(17) 0.0219(12) 0.0205(15) -0.0059(11) -0.0034(13) -0.0028(12)
C6 0.0242(17) 0.0310(15) 0.0375(18) -0.0056(13) 0.0034(15) -0.0050(13)
C7 0.0391(19) 0.0221(13) 0.0287(17) -0.0003(12) 0.0065(15) -0.0054(13)
C8 0.0291(18) 0.0282(14) 0.0296(17) -0.0054(12) 0.0053(14) 0.0025(13)
C9 0.0401(19) 0.0294(14) 0.0167(15) -0.0024(12) 0.0071(14) -0.0033(13)
C10 0.042(2) 0.0294(14) 0.0288(17) -0.0058(13) -0.0097(15) 0.0019(14)
C11 0.0213(16) 0.0212(12) 0.0276(16) -0.0034(11) 0.0046(13) -0.0034(11)
C12 0.0236(16) 0.0285(14) 0.0200(15) -0.0053(11) 0.0025(13) -0.0046(12)
C13 0.0326(18) 0.0148(12) 0.0200(15) -0.0019(10) 0.0073(14) -0.0017(12)
C14 0.0348(19) 0.0261(14) 0.0314(17) 0.0009(12) 0.0128(15) 0.0001(13)
C15 0.049(2) 0.0333(16) 0.042(2) 0.0068(14) 0.0253(18) -0.0018(15)
C16 0.079(3) 0.0265(15) 0.0313(19) 0.0090(13) 0.024(2) 0.0116(17)
C17 0.054(2) 0.0309(15) 0.0242(17) 0.0031(13) 0.0088(17) 0.0147(15)
C18 0.0346(19) 0.0265(14) 0.0236(16) -0.0014(12) 0.0075(15) 0.0076(13)
C19 0.0198(15) 0.0212(12) 0.0164(14) -0.0005(10) 0.0046(12) -0.0008(11)
C20 0.0249(17) 0.0236(13) 0.0226(15) -0.0006(11) 0.0035(13) -0.0023(12)
C21 0.0332(18) 0.0190(12) 0.0225(16) -0.0031(11) -0.0004(14) 0.0020(12)
C22 0.0255(17) 0.0289(14) 0.0256(16) -0.0004(12) 0.0040(14) 0.0058(13)
C23 0.0232(17) 0.0314(15) 0.0397(18) -0.0005(13) 0.0052(15) -0.0028(13)
C24 0.0259(17) 0.0203(12) 0.0298(16) -0.0031(11) 0.0020(14) -0.0027(12)
C25 0.0278(17) 0.0250(13) 0.0207(15) 0.0025(11) -0.0086(14) -0.0081(12)
C26 0.0330(18) 0.0336(15) 0.0210(15) 0.0017(12) -0.0016(14) -0.0074(13)
C27 0.047(2) 0.0428(18) 0.0270(17) 0.0087(14) -0.0045(16) -0.0180(16)
C28 0.064(3) 0.0347(17) 0.038(2) 0.0128(15) -0.0142(19) -0.0071(17)
C29 0.057(2) 0.0348(16) 0.043(2) 0.0069(15) -0.0067(19) 0.0093(16)
C30 0.0374(19) 0.0292(14) 0.0277(17) 0.0014(12) -0.0030(15) 0.0026(14)
C31 0.0195(16) 0.0204(12) 0.0278(16) -0.0039(11) 0.0039(14) -0.0011(11)
C32 0.0261(18) 0.0328(15) 0.0338(18) -0.0001(13) -0.0011(15) -0.0038(13)
C33 0.0224(18) 0.0372(16) 0.057(2) -0.0012(15) -0.0047(17) -0.0041(14)
C34 0.0256(19) 0.0390(17) 0.054(2) -0.0023(15) 0.0113(18) -0.0020(14)
C35 0.032(2) 0.0312(15) 0.0381(19) 0.0003(13) 0.0134(17) -0.0047(14)
C36 0.0271(18) 0.0233(13) 0.0301(17) -0.0012(12) 0.0025(14) 0.0017(12)
C37 0.0233(16) 0.0195(12) 0.0225(15) -0.0009(11) -0.0007(13) -0.0027(11)
C38 0.0234(16) 0.0237(13) 0.0205(15) -0.0027(11) 0.0061(14) -0.0039(12)
C39 0.0210(16) 0.0250(13) 0.0216(15) -0.0070(11) 0.0054(13) -0.0075(12)
C40 0.0207(16) 0.0282(14) 0.0245(15) 0.0022(12) 0.0030(13) -0.0055(12)
C41 0.0189(16) 0.0251(13) 0.0272(16) -0.0019(12) 0.0064(13) 0.0026(12)
C44 0.0369(19) 0.0223(13) 0.0330(17) -0.0011(12) 0.0152(15) 0.0053(13)
C43 0.0382(19) 0.0219(13) 0.0254(16) 0.0033(11) 0.0124(15) -0.0023(13)
C42 0.0214(16) 0.0204(12) 0.0161(14) -0.0071(11) 0.0089(12) -0.0091(11)
N45 0.0216(13) 0.0179(10) 0.0191(12) -0.0058(9) 0.0104(10) -0.0069(9)
C46 0.0199(16) 0.0170(12) 0.0213(15) -0.0014(11) 0.0044(13) -0.0022(11)
O47 0.0276(11) 0.0252(9) 0.0213(10) -0.0106(8) 0.0065(9) -0.0081(8)
Fe2 0.0181(2) 0.01292(16) 0.0164(2) -0.00071(14) 0.00216(17) 0.00157(15)
P11 0.0200(4) 0.0153(3) 0.0167(4) -0.0003(3) 0.0033(3) 0.0029(3)
P12 0.0189(4) 0.0181(3) 0.0187(4) -0.0027(3) 0.0034(3) 0.0020(3)
C101 0.0299(18) 0.0157(12) 0.0204(15) 0.0061(11) -0.0005(14) 0.0012(11)
C102 0.0282(17) 0.0133(11) 0.0190(15) 0.0034(10) 0.0037(13) 0.0035(11)
C103 0.0197(16) 0.0147(11) 0.0291(16) 0.0078(11) 0.0031(14) -0.0001(11)
C104 0.0282(17) 0.0129(11) 0.0201(15) 0.0003(10) -0.0001(13) -0.0013(11)
C105 0.0285(17) 0.0140(12) 0.0271(16) 0.0019(11) 0.0069(14) 0.0059(11)
C106 0.0361(19) 0.0302(15) 0.0294(17) 0.0026(12) -0.0077(15) 0.0031(13)
C107 0.043(2) 0.0245(14) 0.0262(16) 0.0035(12) 0.0126(15) 0.0032(13)
C108 0.0247(17) 0.0247(13) 0.0450(19) 0.0116(13) 0.0050(15) -0.0036(12)
C109 0.044(2) 0.0212(13) 0.0291(17) -0.0039(12) 0.0006(15) -0.0127(13)
C110 0.0328(18) 0.0223(13) 0.0419(19) 0.0014(12) 0.0113(15) 0.0083(13)
C111 0.0288(17) 0.0215(12) 0.0192(15) 0.0046(11) 0.0070(13) 0.0051(12)
C112 0.0241(16) 0.0186(12) 0.0204(15) -0.0011(11) 0.0098(13) -0.0012(11)
C113 0.0169(15) 0.0186(12) 0.0189(14) -0.0014(10) -0.0006(12) 0.0023(11)
C114 0.0314(17) 0.0188(12) 0.0224(15) 0.0024(11) 0.0027(14) 0.0051(12)
C115 0.0317(18) 0.0292(14) 0.0235(16) 0.0005(12) 0.0074(14) 0.0058(13)
C116 0.0342(18) 0.0250(14) 0.0307(17) -0.0057(12) 0.0085(15) 0.0102(13)
C117 0.056(2) 0.0237(14) 0.0367(18) 0.0062(13) 0.0139(17) 0.0195(14)
C118 0.049(2) 0.0259(14) 0.0224(15) 0.0084(12) 0.0138(15) 0.0112(14)
C119 0.0256(17) 0.0167(12) 0.0157(14) 0.0027(10) -0.0002(13) 0.0018(11)
C120 0.0245(17) 0.0240(13) 0.0165(14) 0.0004(11) -0.0024(13) 0.0007(12)
C121 0.0271(18) 0.0345(15) 0.0302(17) 0.0056(13) -0.0006(15) -0.0025(13)
C122 0.042(2) 0.0310(15) 0.0362(19) -0.0043(14) -0.0138(17) -0.0037(14)
C123 0.041(2) 0.0285(14) 0.0246(16) -0.0095(12) -0.0058(16) 0.0030(14)
C124 0.0313(18) 0.0254(13) 0.0223(16) 0.0022(12) 0.0008(14) 0.0076(13)
C125 0.0224(16) 0.0186(12) 0.0199(14) 0.0012(11) 0.0029(13) 0.0080(11)
C126 0.0264(17) 0.0253(13) 0.0243(16) 0.0011(12) 0.0003(14) 0.0052(12)
C127 0.037(2) 0.0293(14) 0.0301(17) -0.0091(13) -0.0017(16) 0.0030(13)
C128 0.045(2) 0.0304(15) 0.0250(17) -0.0034(13) 0.0094(16) 0.0111(15)
C129 0.0286(18) 0.0358(15) 0.0317(18) 0.0045(13) 0.0148(15) 0.0122(14)
C130 0.0255(17) 0.0262(14) 0.0270(16) 0.0022(12) 0.0027(14) 0.0057(12)
C131 0.0161(15) 0.0284(13) 0.0182(14) 0.0014(11) 0.0058(12) -0.0036(12)
C132 0.0232(17) 0.0302(14) 0.0224(15) 0.0015(12) 0.0049(14) -0.0008(12)
C133 0.0209(17) 0.0389(16) 0.0328(17) 0.0053(14) -0.0025(15) 0.0034(13)
C134 0.0194(17) 0.0543(19) 0.0324(18) 0.0093(15) -0.0046(15) -0.0051(15)
C135 0.034(2) 0.0433(17) 0.0265(17) -0.0051(14) 0.0025(16) -0.0137(15)
C136 0.0229(17) 0.0350(15) 0.0271(16) -0.0042(13) 0.0031(14) -0.0024(13)
C137 0.0190(15) 0.0197(12) 0.0174(14) 0.0026(11) 0.0013(12) 0.0020(11)
C138 0.0194(15) 0.0214(13) 0.0203(15) -0.0005(11) 0.0030(13) -0.0011(11)
C139 0.0181(15) 0.0199(12) 0.0169(14) -0.0041(10) 0.0034(13) -0.0040(11)
C140 0.0225(17) 0.0225(13) 0.0325(17) -0.0083(12) 0.0025(14) 0.0033(12)
C141 0.0147(15) 0.0304(14) 0.0246(15) -0.0085(12) 0.0009(13) -0.0003(12)
C142 0.0223(16) 0.0196(12) 0.0162(14) -0.0045(10) 0.0075(13) -0.0080(11)
C143 0.0286(17) 0.0159(12) 0.0211(15) -0.0003(11) 0.0035(14) 0.0019(11)
C144 0.0259(16) 0.0218(13) 0.0163(14) 0.0001(11) -0.0016(13) -0.0016(12)
N145 0.0219(13) 0.0166(10) 0.0170(12) -0.0077(8) 0.0048(10) -0.0074(9)
C146 0.0274(17) 0.0203(13) 0.0203(15) -0.0065(11) 0.0065(13) -0.0059(12)
O147 0.0307(12) 0.0340(10) 0.0318(11) -0.0139(9) 0.0159(10) -0.0211(9)
Fe3 0.0205(2) 0.01369(17) 0.0303(2) -0.00268(15) 0.00068(19) -0.00364(15)
P21 0.0237(4) 0.0171(3) 0.0270(4) -0.0013(3) 0.0028(3) -0.0020(3)
P22 0.0292(5) 0.0216(3) 0.0293(4) 0.0015(3) -0.0018(4) -0.0062(3)
C201 0.0322(19) 0.0142(12) 0.0441(19) -0.0027(12) -0.0032(16) 0.0022(12)
C202 0.0226(17) 0.0172(13) 0.054(2) -0.0056(13) 0.0026(16) 0.0028(12)
C203 0.0310(19) 0.0170(13) 0.049(2) -0.0141(13) 0.0119(16) -0.0026(12)
C204 0.0353(19) 0.0154(12) 0.0352(18) -0.0089(12) 0.0049(15) -0.0009(12)
C205 0.0229(17) 0.0147(12) 0.0409(18) -0.0075(12) -0.0027(15) -0.0010(11)
C206 0.053(2) 0.0234(14) 0.062(2) 0.0090(15) -0.0147(19) 0.0019(15)
C207 0.0236(19) 0.0314(16) 0.084(3) -0.0108(16) -0.0037(19) 0.0038(14)
C208 0.057(2) 0.0327(16) 0.062(2) -0.0137(15) 0.033(2) -0.0101(16)
C209 0.056(2) 0.0308(15) 0.0340(19) -0.0081(13) -0.0090(17) -0.0019(15)
C210 0.0357(19) 0.0217(13) 0.0454(19) -0.0063(13) 0.0004(16) -0.0087(13)
C211 0.0252(17) 0.0208(12) 0.0310(17) -0.0045(12) 0.0083(14) -0.0022(12)
C212 0.0354(19) 0.0272(14) 0.0309(17) -0.0089(12) 0.0093(15) -0.0024(13)
C213 0.0212(16) 0.0173(12) 0.0402(18) 0.0031(12) 0.0014(15) 0.0017(12)
C214 0.0273(18) 0.0291(14) 0.0416(19) -0.0027(13) -0.0017(16) -0.0013(13)
C215 0.0279(19) 0.0301(16) 0.072(3) -0.0001(16) -0.0051(19) -0.0061(14)
C216 0.0248(19) 0.0371(17) 0.072(3) 0.0102(17) 0.0073(19) -0.0019(15)
C217 0.031(2) 0.0393(17) 0.049(2) 0.0065(15) 0.0099(17) 0.0043(15)
C218 0.0280(18) 0.0252(14) 0.0406(19) 0.0047(13) 0.0070(15) -0.0003(13)
C219 0.040(2) 0.0137(12) 0.0343(17) 0.0009(11) 0.0011(16) -0.0016(12)
C220 0.048(2) 0.0243(14) 0.0357(19) 0.0083(13) 0.0021(17) -0.0032(14)
C221 0.071(3) 0.0337(16) 0.036(2) 0.0082(15) 0.0100(19) -0.0067(17)
C222 0.092(3) 0.0342(17) 0.032(2) 0.0119(15) -0.012(2) -0.0050(19)
C223 0.063(3) 0.0329(17) 0.054(2) 0.0104(16) -0.019(2) 0.0040(17)
C224 0.045(2) 0.0263(14) 0.041(2) 0.0009(14) -0.0019(17) 0.0028(14)
C225 0.0340(19) 0.0329(15) 0.0308(18) 0.0075(13) -0.0036(15) -0.0077(14)
C226 0.0355(19) 0.0330(15) 0.0389(19) 0.0121(14) -0.0023(16) -0.0050(14)
C227 0.037(2) 0.0462(18) 0.051(2) 0.0224(17) -0.0075(18) -0.0133(16)
C228 0.048(3) 0.075(3) 0.059(3) 0.033(2) 0.007(2) -0.014(2)
C229 0.074(3) 0.101(3) 0.036(2) 0.015(2) 0.009(2) -0.019(3)
C230 0.059(3) 0.070(2) 0.033(2) 0.0035(17) 0.0044(19) -0.024(2)
C231 0.0344(19) 0.0298(15) 0.0338(18) -0.0030(13) -0.0062(15) -0.0050(14)
C232 0.053(2) 0.0359(17) 0.058(2) 0.0089(16) -0.020(2) -0.0143(16)
C233 0.063(3) 0.0427(19) 0.073(3) 0.0082(18) -0.036(2) -0.0033(19)
C234 0.043(2) 0.052(2) 0.068(3) -0.0123(19) -0.028(2) -0.0027(18)
C235 0.038(2) 0.0494(19) 0.043(2) -0.0057(16) -0.0052(18) -0.0091(16)
C236 0.0319(19) 0.0369(16) 0.0320(18) -0.0038(13) -0.0035(16) -0.0087(14)
C237 0.0263(17) 0.0148(12) 0.0228(15) -0.0018(10) 0.0002(13) -0.0011(12)
C238 0.0243(16) 0.0200(13) 0.0272(16) -0.0001(11) 0.0035(14) -0.0011(12)
C239 0.0234(16) 0.0173(12) 0.0196(15) 0.0008(10) 0.0025(13) -0.0060(11)
C240 0.0146(15) 0.0211(12) 0.0266(15) -0.0013(11) 0.0032(13) 0.0004(11)
C241 0.0258(17) 0.0133(11) 0.0216(15) -0.0007(10) 0.0057(13) -0.0014(11)
C242 0.0204(16) 0.0144(11) 0.0190(14) -0.0006(10) 0.0056(12) -0.0061(11)
C243 0.0193(15) 0.0188(12) 0.0232(15) 0.0006(11) 0.0019(13) 0.0002(11)
C244 0.0259(17) 0.0134(12) 0.0329(17) -0.0002(11) 0.0021(14) -0.0023(11)
N245 0.0181(12) 0.0154(9) 0.0171(11) -0.0034(9) 0.0032(10) -0.0058(9)
C246 0.0195(15) 0.0186(12) 0.0187(15) -0.0022(11) 0.0036(13) -0.0001(11)
O247 0.0243(11) 0.0273(9) 0.0212(10) -0.0064(8) 0.0085(9) -0.0086(8)

loop_
_atom_type_symbol
_atom_type_description
_atom_type_scat_dispersion_real
_atom_type_scat_dispersion_imag
_atom_type_scat_source
C C 0.0033 0.0016 'International Tables Vol C Tables 4.2.6.8 and 6.1.1.4'
H H 0 0 'International Tables Vol C Tables 4.2.6.8 and 6.1.1.4'
N N 0.0061 0.0033 'International Tables Vol C Tables 4.2.6.8 and 6.1.1.4'
O O 0.0106 0.006 'International Tables Vol C Tables 4.2.6.8 and 6.1.1.4'
P P 0.1023 0.0942 'International Tables Vol C Tables 4.2.6.8 and 6.1.1.4'
Fe Fe 0.3463 0.8444 'International Tables Vol C Tables 4.2.6.8 and 6.1.1.4'

loop_
_geom_angle_atom_site_label_1
_geom_angle_atom_site_label_2
_geom_angle_atom_site_label_3
_geom_angle
C37 Fe1 C2 94.55(10)
C37 Fe1 C3 132.07(10)
C2 Fe1 C3 39.80(9)
C37 Fe1 C1 87.33(10)
C2 Fe1 C1 39.32(10)
C3 Fe1 C1 65.86(10)
C37 Fe1 C4 152.98(10)
C2 Fe1 C4 66.60(9)
C3 Fe1 C4 39.50(9)
C1 Fe1 C4 65.76(10)
C37 Fe1 C5 116.62(11)
C2 Fe1 C5 65.97(10)
C3 Fe1 C5 65.64(10)
C1 Fe1 C5 39.00(9)
C4 Fe1 C5 39.00(10)
C37 Fe1 P2 84.55(8)
C2 Fe1 P2 106.93(8)
C3 Fe1 P2 94.91(8)
C1 Fe1 P2 144.40(7)
C4 Fe1 P2 118.57(8)
C5 Fe1 P2 157.49(7)
C37 Fe1 P1 86.64(7)
C2 Fe1 P1 166.57(8)
C3 Fe1 P1 141.27(7)
C1 Fe1 P1 127.58(7)
C4 Fe1 P1 107.30(7)
C5 Fe1 P1 101.55(7)
P2 Fe1 P1 86.50(3)
C13 P1 C19 97.17(11)
C13 P1 C11 104.33(12)
C19 P1 C11 102.66(11)
C13 P1 Fe1 120.82(8)
C19 P1 Fe1 120.56(8)
C11 P1 Fe1 108.84(8)
C31 P2 C25 102.16(12)
C31 P2 C12 99.58(12)
C25 P2 C12 107.62(12)
C31 P2 Fe1 122.16(9)
C25 P2 Fe1 116.76(9)
C12 P2 Fe1 106.63(9)
C2 C1 C5 108.3(2)
C2 C1 C6 125.2(2)
C5 C1 C6 126.3(2)
C2 C1 Fe1 69.11(14)
C5 C1 Fe1 71.10(14)
C6 C1 Fe1 129.67(18)
C1 C2 C3 107.9(2)
C1 C2 C7 124.2(2)
C3 C2 C7 127.8(2)
C1 C2 Fe1 71.57(13)
C3 C2 Fe1 71.00(13)
C7 C2 Fe1 126.24(18)
C2 C3 C4 108.0(2)
C2 C3 C8 125.9(2)
C4 C3 C8 125.6(2)
C2 C3 Fe1 69.20(13)
C4 C3 Fe1 70.97(13)
C8 C3 Fe1 131.68(19)
C5 C4 C3 107.3(2)
C5 C4 C9 124.5(2)
C3 C4 C9 127.2(2)
C5 C4 Fe1 70.69(14)
C3 C4 Fe1 69.53(14)
C9 C4 Fe1 133.82(17)
C1 C5 C4 108.4(2)
C1 C5 C10 125.7(3)
C4 C5 C10 125.2(2)
C1 C5 Fe1 69.90(15)
C4 C5 Fe1 70.32(15)
C10 C5 Fe1 133.30(18)
C1 C6 H6A 109.5
C1 C6 H6B 109.5
H6A C6 H6B 109.5
C1 C6 H6C 109.5
H6A C6 H6C 109.5
H6B C6 H6C 109.5
C2 C7 H7A 109.5
C2 C7 H7B 109.5
H7A C7 H7B 109.5
C2 C7 H7C 109.5
H7A C7 H7C 109.5
H7B C7 H7C 109.5
C3 C8 H8A 109.5
C3 C8 H8B 109.5
H8A C8 H8B 109.5
C3 C8 H8C 109.5
H8A C8 H8C 109.5
H8B C8 H8C 109.5
C4 C9 H9A 109.5
C4 C9 H9B 109.5
H9A C9 H9B 109.5
C4 C9 H9C 109.5
H9A C9 H9C 109.5
H9B C9 H9C 109.5
C5 C10 H10A 109.5
C5 C10 H10B 109.5
H10A C10 H10B 109.5
C5 C10 H10C 109.5
H10A C10 H10C 109.5
H10B C10 H10C 109.5
C12 C11 P1 110.22(17)
C12 C11 H11A 109.6
P1 C11 H11A 109.6
C12 C11 H11B 109.6
P1 C11 H11B 109.6
H11A C11 H11B 108.1
C11 C12 P2 105.19(17)
C11 C12 H12A 110.7
P2 C12 H12A 110.7
C11 C12 H12B 110.7
P2 C12 H12B 110.7
H12A C12 H12B 108.8
C14 C13 C18 118.1(2)
C14 C13 P1 122.5(2)
C18 C13 P1 119.4(2)
C15 C14 C13 120.2(3)
C15 C14 H14 119.9
C13 C14 H14 119.9
C16 C15 C14 121.3(3)
C16 C15 H15 119.3
C14 C15 H15 119.3
C15 C16 C17 119.3(3)
C15 C16 H16 120.4
C17 C16 H16 120.4
C16 C17 C18 119.6(3)
C16 C17 H17 120.2
C18 C17 H17 120.2
C17 C18 C13 121.5(3)
C17 C18 H18 119.3
C13 C18 H18 119.3
C24 C19 C20 118.3(2)
C24 C19 P1 121.51(18)
C20 C19 P1 120.01(19)
C21 C20 C19 120.8(2)
C21 C20 H20 119.6
C19 C20 H20 119.6
C22 C21 C20 120.1(2)
C22 C21 H21 119.9
C20 C21 H21 119.9
C21 C22 C23 119.9(3)
C21 C22 H22 120.1
C23 C22 H22 120.1
C22 C23 C24 120.3(3)
C22 C23 H23 119.9
C24 C23 H23 119.9
C19 C24 C23 120.6(2)
C19 C24 H24 119.7
C23 C24 H24 119.7
C30 C25 C26 117.7(2)
C30 C25 P2 121.4(2)
C26 C25 P2 120.6(2)
C27 C26 C25 120.9(3)
C27 C26 H26 119.6
C25 C26 H26 119.6
C28 C27 C26 120.8(3)
C28 C27 H27 119.6
C26 C27 H27 119.6
C27 C28 C29 119.4(3)
C27 C28 H28 120.3
C29 C28 H28 120.3
C28 C29 C30 120.8(3)
C28 C29 H29 119.6
C30 C29 H29 119.6
C25 C30 C29 120.5(3)
C25 C30 H30 119.8
C29 C30 H30 119.8
C36 C31 C32 118.2(3)
C36 C31 P2 120.0(2)
C32 C31 P2 121.8(2)
C33 C32 C31 120.2(3)
C33 C32 H32 119.9
C31 C32 H32 119.9
C32 C33 C34 120.5(3)
C32 C33 H33 119.8
C34 C33 H33 119.8
C35 C34 C33 120.1(3)
C35 C34 H34 120
C33 C34 H34 120
C34 C35 C36 119.2(3)
C34 C35 H35 120.4
C36 C35 H35 120.4
C31 C36 C35 121.8(3)
C31 C36 H36 119.1
C35 C36 H36 119.1
C38 C37 Fe1 177.1(2)
C37 C38 C39 178.1(3)
C44 C39 C40 117.7(2)
C44 C39 C38 121.5(2)
C40 C39 C38 120.7(2)
C41 C40 C39 120.7(2)
C41 C40 H40 119.6
C39 C40 H40 119.6
C42 C41 C40 120.0(2)
C42 C41 H41 120
C40 C41 H41 120
C43 C44 C39 121.4(2)
C43 C44 H44 119.3
C39 C44 H44 119.3
C42 C43 C44 119.5(2)
C42 C43 H43 120.3
C44 C43 H43 120.3
C43 C42 C41 120.5(2)
C43 C42 N45 120.3(2)
C41 C42 N45 119.2(2)
C46 N45 C146 124.8(2)
C46 N45 C42 117.60(19)
C146 N45 C42 117.18(19)
O47 C46 N45 122.1(2)
O47 C46 N245 122.8(2)
N45 C46 N245 115.1(2)
C137 Fe2 C101 91.01(10)
C137 Fe2 C105 127.33(11)
C101 Fe2 C105 39.93(10)
C137 Fe2 C102 88.16(10)
C101 Fe2 C102 39.73(10)
C105 Fe2 C102 66.05(9)
C137 Fe2 C104 153.40(10)
C101 Fe2 C104 66.49(10)
C105 Fe2 C104 39.18(10)
C102 Fe2 C104 65.56(9)
C137 Fe2 C103 119.83(10)
C101 Fe2 C103 65.76(10)
C105 Fe2 C103 65.38(10)
C102 Fe2 C103 38.42(10)
C104 Fe2 C103 39.04(9)
C137 Fe2 P12 82.73(8)
C101 Fe2 P12 111.17(8)
C105 Fe2 P12 96.96(7)
C102 Fe2 P12 149.52(8)
C104 Fe2 P12 117.70(7)
C103 Fe2 P12 156.67(7)
C137 Fe2 P11 86.57(8)
C101 Fe2 P11 162.34(8)
C105 Fe2 P11 146.10(8)
C102 Fe2 P11 122.63(7)
C104 Fe2 P11 110.41(7)
C103 Fe2 P11 100.45(7)
P12 Fe2 P11 85.90(3)
C113 P11 C119 100.96(11)
C113 P11 C111 103.70(11)
C119 P11 C111 103.67(12)
C113 P11 Fe2 117.15(8)
C119 P11 Fe2 120.07(8)
C111 P11 Fe2 109.35(9)
C112 P12 C131 104.91(11)
C112 P12 C125 98.18(11)
C131 P12 C125 101.58(12)
C112 P12 Fe2 107.00(8)
C131 P12 Fe2 119.78(8)
C125 P12 Fe2 122.22(9)
C105 C101 C102 107.1(2)
C105 C101 C106 128.3(3)
C102 C101 C106 124.5(2)
C105 C101 Fe2 70.48(14)
C102 C101 Fe2 71.55(14)
C106 C101 Fe2 125.43(17)
C103 C102 C101 108.2(2)
C103 C102 C107 127.1(2)
C101 C102 C107 124.4(2)
C103 C102 Fe2 71.65(14)
C101 C102 Fe2 68.72(14)
C107 C102 Fe2 130.32(16)
C102 C103 C104 108.7(2)
C102 C103 C108 125.9(2)
C104 C103 C108 124.7(2)
C102 C103 Fe2 69.94(14)
C104 C103 Fe2 69.87(14)
C108 C103 Fe2 133.71(17)
C105 C104 C103 107.3(2)
C105 C104 C109 126.2(2)
C103 C104 C109 125.4(2)
C105 C104 Fe2 69.20(13)
C103 C104 Fe2 71.09(13)
C109 C104 Fe2 134.32(17)
C104 C105 C101 108.6(2)
C104 C105 C110 125.8(2)
C101 C105 C110 125.1(3)
C104 C105 Fe2 71.62(13)
C101 C105 Fe2 69.59(13)
C110 C105 Fe2 131.56(18)
C101 C106 H10D 109.5
C101 C106 H10E 109.5
H10D C106 H10E 109.5
C101 C106 H10F 109.5
H10D C106 H10F 109.5
H10E C106 H10F 109.5
C102 C107 H10G 109.5
C102 C107 H10H 109.5
H10G C107 H10H 109.5
C102 C107 H10I 109.5
H10G C107 H10I 109.5
H10H C107 H10I 109.5
C103 C108 H10J 109.5
C103 C108 H10K 109.5
H10J C108 H10K 109.5
C103 C108 H10L 109.5
H10J C108 H10L 109.5
H10K C108 H10L 109.5
C104 C109 H10M 109.5
C104 C109 H10N 109.5
H10M C109 H10N 109.5
C104 C109 H10O 109.5
H10M C109 H10O 109.5
H10N C109 H10O 109.5
C105 C110 H11C 109.5
C105 C110 H11D 109.5
H11C C110 H11D 109.5
C105 C110 H11E 109.5
H11C C110 H11E 109.5
H11D C110 H11E 109.5
C112 C111 P11 107.95(16)
C112 C111 H11F 110.1
P11 C111 H11F 110.1
C112 C111 H11G 110.1
P11 C111 H11G 110.1
H11F C111 H11G 108.4
C111 C112 P12 106.22(16)
C111 C112 H11H 110.5
P12 C112 H11H 110.5
C111 C112 H11I 110.5
P12 C112 H11I 110.5
H11H C112 H11I 108.7
C118 C113 C114 117.6(2)
C118 C113 P11 123.12(19)
C114 C113 P11 119.24(17)
C115 C114 C113 121.2(2)
C115 C114 H114 119.4
C113 C114 H114 119.4
C116 C115 C114 120.1(2)
C116 C115 H115 119.9
C114 C115 H115 119.9
C115 C116 C117 119.8(2)
C115 C116 H116 120.1
C117 C116 H116 120.1
C116 C117 C118 120.2(2)
C116 C117 H117 119.9
C118 C117 H117 119.9
C117 C118 C113 121.0(2)
C117 C118 H118 119.5
C113 C118 H118 119.5
C124 C119 C120 118.2(2)
C124 C119 P11 120.9(2)
C120 C119 P11 120.40(19)
C121 C120 C119 120.7(2)
C121 C120 H120 119.7
C119 C120 H120 119.7
C120 C121 C122 120.7(3)
C120 C121 H121 119.6
C122 C121 H121 119.6
C121 C122 C123 119.4(3)
C121 C122 H122 120.3
C123 C122 H122 120.3
C124 C123 C122 120.0(3)
C124 C123 H123 120
C122 C123 H123 120
C123 C124 C119 120.9(3)
C123 C124 H124 119.5
C119 C124 H124 119.5
C126 C125 C130 118.3(2)
C126 C125 P12 119.3(2)
C130 C125 P12 122.0(2)
C125 C126 C127 120.8(3)
C125 C126 H126 119.6
C127 C126 H126 119.6
C128 C127 C126 120.0(3)
C128 C127 H127 120
C126 C127 H127 120
C127 C128 C129 120.4(3)
C127 C128 H128 119.8
C129 C128 H128 119.8
C128 C129 C130 120.1(3)
C128 C129 H129 120
C130 C129 H129 120
C129 C130 C125 120.4(3)
C129 C130 H130 119.8
C125 C130 H130 119.8
C132 C131 C136 117.9(3)
C132 C131 P12 120.9(2)
C136 C131 P12 121.1(2)
C133 C132 C131 121.3(3)
C133 C132 H132 119.4
C131 C132 H132 119.4
C134 C133 C132 120.0(3)
C134 C133 H133 120
C132 C133 H133 120
C135 C134 C133 119.4(3)
C135 C134 H134 120.3
C133 C134 H134 120.3
C134 C135 C136 120.8(3)
C134 C135 H135 119.6
C136 C135 H135 119.6
C135 C136 C131 120.7(3)
C135 C136 H136 119.7
C131 C136 H136 119.7
C138 C137 Fe2 178.3(2)
C137 C138 C139 176.4(3)
C144 C139 C140 117.8(2)
C144 C139 C138 120.6(2)
C140 C139 C138 121.7(2)
C141 C140 C139 121.4(2)
C141 C140 H140 119.3
C139 C140 H140 119.3
C142 C141 C140 119.3(3)
C142 C141 H141 120.4
C140 C141 H141 120.4
C143 C142 C141 120.6(2)
C143 C142 N145 119.5(2)
C141 C142 N145 119.5(2)
C142 C143 C144 120.0(2)
C142 C143 H143 120
C144 C143 H143 120
C143 C144 C139 120.9(2)
C143 C144 H144 119.5
C139 C144 H144 119.5
C146 N145 C246 125.6(2)
C146 N145 C142 115.46(19)
C246 N145 C142 118.94(19)
O147 C146 N145 122.8(2)
O147 C146 N45 122.3(2)
N145 C146 N45 115.0(2)
C237 Fe3 C202 92.84(11)
C237 Fe3 C201 129.95(11)
C202 Fe3 C201 39.71(10)
C237 Fe3 C203 87.33(10)
C202 Fe3 C203 39.68(11)
C201 Fe3 C203 65.77(11)
C237 Fe3 C205 152.72(11)
C202 Fe3 C205 65.93(10)
C201 Fe3 C205 38.53(10)
C203 Fe3 C205 65.41(10)
C237 Fe3 C204 117.75(11)
C202 Fe3 C204 66.14(11)
C201 Fe3 C204 65.39(10)
C203 Fe3 C204 38.86(11)
C205 Fe3 C204 39.19(10)
C237 Fe3 P21 88.18(8)
C202 Fe3 P21 165.75(9)
C201 Fe3 P21 141.85(8)
C203 Fe3 P21 126.29(9)
C205 Fe3 P21 108.22(8)
C204 Fe3 P21 100.88(8)
C237 Fe3 P22 82.64(8)
C202 Fe3 P22 110.34(9)
C201 Fe3 P22 98.20(8)
C203 Fe3 P22 147.92(9)
C205 Fe3 P22 119.82(8)
C204 Fe3 P22 158.97(7)
P21 Fe3 P22 83.90(3)
C219 P21 C213 101.65(13)
C219 P21 C211 102.90(12)
C213 P21 C211 103.50(12)
C219 P21 Fe3 119.59(10)
C213 P21 Fe3 120.49(8)
C211 P21 Fe3 106.39(9)
C231 P22 C225 100.56(13)
C231 P22 C212 104.03(13)
C225 P22 C212 101.08(13)
C231 P22 Fe3 119.14(10)
C225 P22 Fe3 121.63(10)
C212 P22 Fe3 107.82(9)
C205 C201 C202 108.7(2)
C205 C201 C206 125.8(3)
C202 C201 C206 124.9(3)
C205 C201 Fe3 71.48(14)
C202 C201 Fe3 69.27(14)
C206 C201 Fe3 132.3(2)
C201 C202 C203 107.1(2)
C201 C202 C207 126.8(3)
C203 C202 C207 126.0(3)
C201 C202 Fe3 71.02(15)
C203 C202 Fe3 71.14(15)
C207 C202 Fe3 126.76(19)
C204 C203 C202 108.5(2)
C204 C203 C208 126.0(3)
C202 C203 C208 125.3(3)
C204 C203 Fe3 71.37(15)
C202 C203 Fe3 69.18(15)
C208 C203 Fe3 129.26(18)
C203 C204 C205 107.5(3)
C203 C204 C209 126.5(3)
C205 C204 C209 125.2(3)
C203 C204 Fe3 69.77(15)
C205 C204 Fe3 70.24(15)
C209 C204 Fe3 133.30(18)
C201 C205 C204 108.3(2)
C201 C205 C210 126.2(3)
C204 C205 C210 124.5(3)
C201 C205 Fe3 69.98(14)
C204 C205 Fe3 70.57(14)
C210 C205 Fe3 134.22(19)
C201 C206 H20A 109.5
C201 C206 H20B 109.5
H20A C206 H20B 109.5
C201 C206 H20C 109.5
H20A C206 H20C 109.5
H20B C206 H20C 109.5
C202 C207 H20D 109.5
C202 C207 H20E 109.5
H20D C207 H20E 109.5
C202 C207 H20F 109.5
H20D C207 H20F 109.5
H20E C207 H20F 109.5
C203 C208 H20G 109.5
C203 C208 H20H 109.5
H20G C208 H20H 109.5
C203 C208 H20I 109.5
H20G C208 H20I 109.5
H20H C208 H20I 109.5
C204 C209 H20J 109.5
C204 C209 H20K 109.5
H20J C209 H20K 109.5
C204 C209 H20L 109.5
H20J C209 H20L 109.5
H20K C209 H20L 109.5
C205 C210 H21A 109.5
C205 C210 H21B 109.5
H21A C210 H21B 109.5
C205 C210 H21C 109.5
H21A C210 H21C 109.5
H21B C210 H21C 109.5
C212 C211 P21 111.72(17)
C212 C211 H21D 109.3
P21 C211 H21D 109.3
C212 C211 H21E 109.3
P21 C211 H21E 109.3
H21D C211 H21E 107.9
C211 C212 P22 111.34(17)
C211 C212 H21F 109.4
P22 C212 H21F 109.4
C211 C212 H21G 109.4
P22 C212 H21G 109.4
H21F C212 H21G 108
C214 C213 C218 117.7(3)
C214 C213 P21 120.3(2)
C218 C213 P21 121.8(2)
C215 C214 C213 120.5(3)
C215 C214 H214 119.7
C213 C214 H214 119.7
C214 C215 C216 120.8(3)
C214 C215 H215 119.6
C216 C215 H215 119.6
C217 C216 C215 119.4(3)
C217 C216 H216 120.3
C215 C216 H216 120.3
C216 C217 C218 120.2(3)
C216 C217 H217 119.9
C218 C217 H217 119.9
C217 C218 C213 121.4(3)
C217 C218 H218 119.3
C213 C218 H218 119.3
C220 C219 C224 118.9(3)
C220 C219 P21 118.0(2)
C224 C219 P21 123.1(2)
C221 C220 C219 121.1(3)
C221 C220 H220 119.4
C219 C220 H220 119.4
C220 C221 C222 119.6(3)
C220 C221 H221 120.2
C222 C221 H221 120.2
C223 C222 C221 120.8(3)
C223 C222 H222 119.6
C221 C222 H222 119.6
C222 C223 C224 120.0(3)
C222 C223 H223 120
C224 C223 H223 120
C223 C224 C219 119.6(3)
C223 C224 H224 120.2
C219 C224 H224 120.2
C226 C225 C230 118.6(3)
C226 C225 P22 119.8(2)
C230 C225 P22 121.5(2)
C225 C226 C227 121.2(3)
C225 C226 H226 119.4
C227 C226 H226 119.4
C228 C227 C226 119.9(3)
C228 C227 H227 120.1
C226 C227 H227 120.1
C227 C228 C229 120.4(3)
C227 C228 H228 119.8
C229 C228 H228 119.8
C228 C229 C230 120.1(4)
C228 C229 H229 120
C230 C229 H229 120
C229 C230 C225 119.9(3)
C229 C230 H230 120.1
C225 C230 H230 120.1
C236 C231 C232 117.3(3)
C236 C231 P22 121.8(2)
C232 C231 P22 120.6(2)
C233 C232 C231 121.5(3)
C233 C232 H232 119.3
C231 C232 H232 119.3
C234 C233 C232 120.0(3)
C234 C233 H233 120
C232 C233 H233 120
C233 C234 C235 119.6(3)
C233 C234 H234 120.2
C235 C234 H234 120.2
C236 C235 C234 120.4(3)
C236 C235 H235 119.8
C234 C235 H235 119.8
C235 C236 C231 121.3(3)
C235 C236 H236 119.4
C231 C236 H236 119.4
C238 C237 Fe3 175.4(2)
C237 C238 C239 170.5(3)
C240 C239 C244 117.5(2)
C240 C239 C238 122.4(2)
C244 C239 C238 120.0(2)
C241 C240 C239 121.2(2)
C241 C240 H240 119.4
C239 C240 H240 119.4
C242 C241 C240 119.7(2)
C242 C241 H241 120.1
C240 C241 H241 120.1
C241 C242 C243 120.4(2)
C241 C242 N245 120.2(2)
C243 C242 N245 119.3(2)
C244 C243 C242 119.7(2)
C244 C243 H243 120.2
C242 C243 H243 120.2
C243 C244 C239 121.4(2)
C243 C244 H244 119.3
C239 C244 H244 119.3
C246 N245 C46 124.6(2)
C246 N245 C242 118.66(19)
C46 N245 C242 116.47(19)
O247 C246 N145 122.6(2)
O247 C246 N245 122.8(2)
N145 C246 N245 114.6(2)

loop_
_geom_bond_atom_site_label_1
_geom_bond_atom_site_label_2
_geom_bond_distance
Fe1 C37 1.897(3)
Fe1 C2 2.086(2)
Fe1 C3 2.110(2)
Fe1 C1 2.118(2)
Fe1 C4 2.129(2)
Fe1 C5 2.134(3)
Fe1 P2 2.1748(8)
Fe1 P1 2.1845(7)
P1 C13 1.842(3)
P1 C19 1.849(3)
P1 C11 1.851(3)
P2 C31 1.840(3)
P2 C25 1.840(3)
P2 C12 1.846(2)
C1 C2 1.415(4)
C1 C5 1.420(3)
C1 C6 1.508(4)
C2 C3 1.428(3)
C2 C7 1.500(3)
C3 C4 1.433(3)
C3 C8 1.509(4)
C4 C5 1.423(4)
C4 C9 1.496(3)
C5 C10 1.494(4)
C6 H6A 0.98
C6 H6B 0.98
C6 H6C 0.98
C7 H7A 0.98
C7 H7B 0.98
C7 H7C 0.98
C8 H8A 0.98
C8 H8B 0.98
C8 H8C 0.98
C9 H9A 0.98
C9 H9B 0.98
C9 H9C 0.98
C10 H10A 0.98
C10 H10B 0.98
C10 H10C 0.98
C11 C12 1.532(3)
C11 H11A 0.99
C11 H11B 0.99
C12 H12A 0.99
C12 H12B 0.99
C13 C14 1.394(4)
C13 C18 1.397(4)
C14 C15 1.383(4)
C14 H14 0.95
C15 C16 1.382(4)
C15 H15 0.95
C16 C17 1.386(4)
C16 H16 0.95
C17 C18 1.389(4)
C17 H17 0.95
C18 H18 0.95
C19 C24 1.383(3)
C19 C20 1.400(3)
C20 C21 1.382(4)
C20 H20 0.95
C21 C22 1.373(4)
C21 H21 0.95
C22 C23 1.380(3)
C22 H22 0.95
C23 C24 1.389(4)
C23 H23 0.95
C24 H24 0.95
C25 C30 1.394(4)
C25 C26 1.396(4)
C26 C27 1.382(4)
C26 H26 0.95
C27 C28 1.369(4)
C27 H27 0.95
C28 C29 1.369(4)
C28 H28 0.95
C29 C30 1.393(4)
C29 H29 0.95
C30 H30 0.95
C31 C36 1.382(4)
C31 C32 1.401(4)
C32 C33 1.373(4)
C32 H32 0.95
C33 C34 1.391(4)
C33 H33 0.95
C34 C35 1.372(4)
C34 H34 0.95
C35 C36 1.386(4)
C35 H35 0.95
C36 H36 0.95
C37 C38 1.221(3)
C38 C39 1.435(3)
C39 C44 1.390(4)
C39 C40 1.400(3)
C40 C41 1.383(3)
C40 H40 0.95
C41 C42 1.382(3)
C41 H41 0.95
C44 C43 1.390(4)
C44 H44 0.95
C43 C42 1.370(3)
C43 H43 0.95
C42 N45 1.450(3)
N45 C46 1.392(3)
N45 C146 1.396(3)
C46 O47 1.199(3)
C46 N245 1.406(3)
Fe2 C137 1.888(2)
Fe2 C101 2.091(2)
Fe2 C105 2.103(2)
Fe2 C102 2.128(2)
Fe2 C104 2.134(2)
Fe2 C103 2.151(2)
Fe2 P12 2.1799(7)
Fe2 P11 2.2027(7)
P11 C113 1.840(2)
P11 C119 1.849(3)
P11 C111 1.860(2)
P12 C112 1.838(2)
P12 C131 1.839(3)
P12 C125 1.850(2)
C101 C105 1.432(3)
C101 C102 1.434(4)
C101 C106 1.499(4)
C102 C103 1.408(4)
C102 C107 1.495(3)
C103 C104 1.432(3)
C103 C108 1.501(4)
C104 C105 1.421(4)
C104 C109 1.515(3)
C105 C110 1.512(3)
C106 H10D 0.98
C106 H10E 0.98
C106 H10F 0.98
C107 H10G 0.98
C107 H10H 0.98
C107 H10I 0.98
C108 H10J 0.98
C108 H10K 0.98
C108 H10L 0.98
C109 H10M 0.98
C109 H10N 0.98
C109 H10O 0.98
C110 H11C 0.98
C110 H11D 0.98
C110 H11E 0.98
C111 C112 1.526(4)
C111 H11F 0.99
C111 H11G 0.99
C112 H11H 0.99
C112 H11I 0.99
C113 C118 1.395(3)
C113 C114 1.395(3)
C114 C115 1.389(3)
C114 H114 0.95
C115 C116 1.376(3)
C115 H115 0.95
C116 C117 1.378(4)
C116 H116 0.95
C117 C118 1.388(3)
C117 H117 0.95
C118 H118 0.95
C119 C124 1.397(3)
C119 C120 1.396(4)
C120 C121 1.378(4)
C120 H120 0.95
C121 C122 1.380(4)
C121 H121 0.95
C122 C123 1.390(4)
C122 H122 0.95
C123 C124 1.380(4)
C123 H123 0.95
C124 H124 0.95
C125 C126 1.381(4)
C125 C130 1.405(4)
C126 C127 1.393(4)
C126 H126 0.95
C127 C128 1.368(4)
C127 H127 0.95
C128 C129 1.374(4)
C128 H128 0.95
C129 C130 1.385(4)
C129 H129 0.95
C130 H130 0.95
C131 C132 1.389(3)
C131 C136 1.397(3)
C132 C133 1.388(4)
C132 H132 0.95
C133 C134 1.381(4)
C133 H133 0.95
C134 C135 1.379(4)
C134 H134 0.95
C135 C136 1.381(4)
C135 H135 0.95
C136 H136 0.95
C137 C138 1.210(3)
C138 C139 1.433(3)
C139 C144 1.394(3)
C139 C140 1.400(4)
C140 C141 1.384(3)
C140 H140 0.95
C141 C142 1.384(3)
C141 H141 0.95
C142 C143 1.372(4)
C142 N145 1.455(3)
C143 C144 1.386(3)
C143 H143 0.95
C144 H144 0.95
N145 C146 1.391(3)
N145 C246 1.396(3)
C146 O147 1.193(3)
Fe3 C237 1.889(2)
Fe3 C202 2.097(3)
Fe3 C201 2.120(2)
Fe3 C203 2.123(3)
Fe3 C205 2.140(2)
Fe3 C204 2.144(3)
Fe3 P21 2.1706(8)
Fe3 P22 2.1748(8)
P21 C219 1.826(3)
P21 C213 1.835(3)
P21 C211 1.850(2)
P22 C231 1.839(3)
P22 C225 1.839(3)
P22 C212 1.868(3)
C201 C205 1.406(4)
C201 C202 1.432(4)
C201 C206 1.505(4)
C202 C203 1.432(4)
C202 C207 1.503(4)
C203 C204 1.419(4)
C203 C208 1.507(4)
C204 C205 1.436(4)
C204 C209 1.504(4)
C205 C210 1.495(4)
C206 H20A 0.98
C206 H20B 0.98
C206 H20C 0.98
C207 H20D 0.98
C207 H20E 0.98
C207 H20F 0.98
C208 H20G 0.98
C208 H20H 0.98
C208 H20I 0.98
C209 H20J 0.98
C209 H20K 0.98
C209 H20L 0.98
C210 H21A 0.98
C210 H21B 0.98
C210 H21C 0.98
C211 C212 1.530(4)
C211 H21D 0.99
C211 H21E 0.99
C212 H21F 0.99
C212 H21G 0.99
C213 C214 1.400(4)
C213 C218 1.405(4)
C214 C215 1.385(4)
C214 H214 0.95
C215 C216 1.395(4)
C215 H215 0.95
C216 C217 1.372(4)
C216 H216 0.95
C217 C218 1.388(4)
C217 H217 0.95
C218 H218 0.95
C219 C220 1.393(4)
C219 C224 1.407(4)
C220 C221 1.378(4)
C220 H220 0.95
C221 C222 1.389(5)
C221 H221 0.95
C222 C223 1.375(5)
C222 H222 0.95
C223 C224 1.401(4)
C223 H223 0.95
C224 H224 0.95
C225 C226 1.386(4)
C225 C230 1.404(4)
C226 C227 1.386(4)
C226 H226 0.95
C227 C228 1.374(5)
C227 H227 0.95
C228 C229 1.382(5)
C228 H228 0.95
C229 C230 1.398(5)
C229 H229 0.95
C230 H230 0.95
C231 C236 1.388(4)
C231 C232 1.401(4)
C232 C233 1.384(5)
C232 H232 0.95
C233 C234 1.372(5)
C233 H233 0.95
C234 C235 1.385(4)
C234 H234 0.95
C235 C236 1.379(4)
C235 H235 0.95
C236 H236 0.95
C237 C238 1.216(3)
C238 C239 1.441(3)
C239 C240 1.401(3)
C239 C244 1.402(4)
C240 C241 1.386(3)
C240 H240 0.95
C241 C242 1.379(3)
C241 H241 0.95
C242 C243 1.388(3)
C242 N245 1.450(3)
C243 C244 1.375(3)
C243 H243 0.95
C244 H244 0.95
N245 C246 1.398(3)
C246 O247 1.206(3)

loop_
_geom_torsion_atom_site_label_1
_geom_torsion_atom_site_label_2
_geom_torsion_atom_site_label_3
_geom_torsion_atom_site_label_4
_geom_torsion
C37 Fe1 P1 C13 -160.64(14)
C2 Fe1 P1 C13 -65.1(3)
C3 Fe1 P1 C13 21.14(17)
C1 Fe1 P1 C13 -76.61(14)
C4 Fe1 P1 C13 -4.24(14)
C5 Fe1 P1 C13 -44.14(13)
P2 Fe1 P1 C13 114.63(11)
C37 Fe1 P1 C19 -39.23(13)
C2 Fe1 P1 C19 56.3(3)
C3 Fe1 P1 C19 142.54(15)
C1 Fe1 P1 C19 44.79(13)
C4 Fe1 P1 C19 117.16(12)
C5 Fe1 P1 C19 77.26(12)
P2 Fe1 P1 C19 -123.97(10)
C37 Fe1 P1 C11 78.83(12)
C2 Fe1 P1 C11 174.4(3)
C3 Fe1 P1 C11 -99.40(15)
C1 Fe1 P1 C11 162.85(12)
C4 Fe1 P1 C11 -124.78(12)
C5 Fe1 P1 C11 -164.68(11)
P2 Fe1 P1 C11 -5.91(9)
C37 Fe1 P2 C31 -171.14(11)
C2 Fe1 P2 C31 95.75(11)
C3 Fe1 P2 C31 57.00(11)
C1 Fe1 P2 C31 111.20(15)
C4 Fe1 P2 C31 23.62(12)
C5 Fe1 P2 C31 27.9(2)
P1 Fe1 P2 C31 -84.19(9)
C37 Fe1 P2 C25 62.29(12)
C2 Fe1 P2 C25 -30.82(12)
C3 Fe1 P2 C25 -69.57(12)
C1 Fe1 P2 C25 -15.37(16)
C4 Fe1 P2 C25 -102.95(12)
C5 Fe1 P2 C25 -98.7(2)
P1 Fe1 P2 C25 149.24(10)
C37 Fe1 P2 C12 -58.01(11)
C2 Fe1 P2 C12 -151.12(11)
C3 Fe1 P2 C12 170.13(11)
C1 Fe1 P2 C12 -135.67(15)
C4 Fe1 P2 C12 136.76(11)
C5 Fe1 P2 C12 141.04(19)
P1 Fe1 P2 C12 28.95(9)
C37 Fe1 C1 C2 -100.50(15)
C3 Fe1 C1 C2 38.60(14)
C4 Fe1 C1 C2 82.08(16)
C5 Fe1 C1 C2 119.1(2)
P2 Fe1 C1 C2 -23.7(2)
P1 Fe1 C1 C2 175.81(11)
C37 Fe1 C1 C5 140.39(16)
C2 Fe1 C1 C5 -119.1(2)
C3 Fe1 C1 C5 -80.51(16)
C4 Fe1 C1 C5 -37.02(14)
P2 Fe1 C1 C5 -142.82(13)
P1 Fe1 C1 C5 56.70(17)
C37 Fe1 C1 C6 18.5(2)
C2 Fe1 C1 C6 119.0(3)
C3 Fe1 C1 C6 157.6(3)
C4 Fe1 C1 C6 -159.0(3)
C5 Fe1 C1 C6 -121.9(3)
P2 Fe1 C1 C6 95.2(3)
P1 Fe1 C1 C6 -65.2(3)
C5 C1 C2 C3 -1.5(3)
C6 C1 C2 C3 173.4(2)
Fe1 C1 C2 C3 -62.09(16)
C5 C1 C2 C7 -177.7(2)
C6 C1 C2 C7 -2.7(4)
Fe1 C1 C2 C7 121.8(2)
C5 C1 C2 Fe1 60.55(17)
C6 C1 C2 Fe1 -124.5(2)
C37 Fe1 C2 C1 80.16(16)
C3 Fe1 C2 C1 -117.2(2)
C4 Fe1 C2 C1 -79.77(16)
C5 Fe1 C2 C1 -37.01(15)
P2 Fe1 C2 C1 165.83(13)
P1 Fe1 C2 C1 -14.4(4)
C37 Fe1 C2 C3 -162.65(16)
C1 Fe1 C2 C3 117.2(2)
C4 Fe1 C2 C3 37.43(15)
C5 Fe1 C2 C3 80.18(16)
P2 Fe1 C2 C3 -76.97(15)
P1 Fe1 C2 C3 102.8(3)
C37 Fe1 C2 C7 -39.2(2)
C3 Fe1 C2 C7 123.5(3)
C1 Fe1 C2 C7 -119.3(3)
C4 Fe1 C2 C7 160.9(3)
C5 Fe1 C2 C7 -156.3(3)
P2 Fe1 C2 C7 46.5(2)
P1 Fe1 C2 C7 -133.8(3)
C1 C2 C3 C4 1.8(3)
C7 C2 C3 C4 177.7(2)
Fe1 C2 C3 C4 -60.65(16)
C1 C2 C3 C8 -170.4(2)
C7 C2 C3 C8 5.5(4)
Fe1 C2 C3 C8 127.1(3)
C1 C2 C3 Fe1 62.46(17)
C7 C2 C3 Fe1 -121.6(3)
C37 Fe1 C3 C2 23.6(2)
C1 Fe1 C3 C2 -38.14(15)
C4 Fe1 C3 C2 -118.7(2)
C5 Fe1 C3 C2 -81.09(16)
P2 Fe1 C3 C2 110.70(14)
P1 Fe1 C3 C2 -158.77(13)
C37 Fe1 C3 C4 142.34(16)
C2 Fe1 C3 C4 118.7(2)
C1 Fe1 C3 C4 80.59(16)
C5 Fe1 C3 C4 37.63(14)
P2 Fe1 C3 C4 -130.57(14)
P1 Fe1 C3 C4 -40.0(2)
C37 Fe1 C3 C8 -96.6(3)
C2 Fe1 C3 C8 -120.2(3)
C1 Fe1 C3 C8 -158.3(3)
C4 Fe1 C3 C8 121.1(3)
C5 Fe1 C3 C8 158.7(3)
P2 Fe1 C3 C8 -9.5(2)
P1 Fe1 C3 C8 81.1(3)
C2 C3 C4 C5 -1.4(3)
C8 C3 C4 C5 170.9(2)
Fe1 C3 C4 C5 -60.90(17)
C2 C3 C4 C9 -170.3(2)
C8 C3 C4 C9 1.9(4)
Fe1 C3 C4 C9 130.1(3)
C2 C3 C4 Fe1 59.53(16)
C8 C3 C4 Fe1 -128.2(3)
C37 Fe1 C4 C5 31.3(3)
C2 Fe1 C4 C5 80.17(15)
C3 Fe1 C4 C5 117.9(2)
C1 Fe1 C4 C5 37.02(14)
P2 Fe1 C4 C5 177.39(11)
P1 Fe1 C4 C5 -87.06(13)
C37 Fe1 C4 C3 -86.6(3)
C2 Fe1 C4 C3 -37.71(15)
C1 Fe1 C4 C3 -80.86(16)
C5 Fe1 C4 C3 -117.9(2)
P2 Fe1 C4 C3 59.51(15)
P1 Fe1 C4 C3 155.06(13)
C37 Fe1 C4 C9 151.1(3)
C2 Fe1 C4 C9 -160.1(3)
C3 Fe1 C4 C9 -122.4(3)
C1 Fe1 C4 C9 156.8(3)
C5 Fe1 C4 C9 119.7(3)
P2 Fe1 C4 C9 -62.9(3)
P1 Fe1 C4 C9 32.7(3)
C2 C1 C5 C4 0.7(3)
C6 C1 C5 C4 -174.2(2)
Fe1 C1 C5 C4 60.00(17)
C2 C1 C5 C10 171.2(2)
C6 C1 C5 C10 -3.7(4)
Fe1 C1 C5 C10 -129.5(3)
C2 C1 C5 Fe1 -59.30(17)
C6 C1 C5 Fe1 125.8(3)
C3 C4 C5 C1 0.4(3)
C9 C4 C5 C1 169.8(2)
Fe1 C4 C5 C1 -59.74(17)
C3 C4 C5 C10 -170.1(2)
C9 C4 C5 C10 -0.8(4)
Fe1 C4 C5 C10 129.7(2)
C3 C4 C5 Fe1 60.16(16)
C9 C4 C5 Fe1 -130.5(2)
C37 Fe1 C5 C1 -45.43(18)
C2 Fe1 C5 C1 37.32(15)
C3 Fe1 C5 C1 81.14(16)
C4 Fe1 C5 C1 119.2(2)
P2 Fe1 C5 C1 113.3(2)
P1 Fe1 C5 C1 -137.46(14)
C37 Fe1 C5 C4 -164.68(14)
C2 Fe1 C5 C4 -81.93(15)
C3 Fe1 C5 C4 -38.11(14)
C1 Fe1 C5 C4 -119.2(2)
P2 Fe1 C5 C4 -6.0(3)
P1 Fe1 C5 C4 103.29(13)
C37 Fe1 C5 C10 75.1(3)
C2 Fe1 C5 C10 157.8(3)
C3 Fe1 C5 C10 -158.3(3)
C1 Fe1 C5 C10 120.5(3)
C4 Fe1 C5 C10 -120.2(3)
P2 Fe1 C5 C10 -126.2(2)
P1 Fe1 C5 C10 -16.9(3)
C13 P1 C11 C12 -154.17(17)
C19 P1 C11 C12 104.91(18)
Fe1 P1 C11 C12 -23.94(19)
P1 C11 C12 P2 45.7(2)
C31 P2 C12 C11 77.74(19)
C25 P2 C12 C11 -176.14(17)
Fe1 P2 C12 C11 -50.12(18)
C19 P1 C13 C14 145.2(2)
C11 P1 C13 C14 40.2(2)
Fe1 P1 C13 C14 -82.5(2)
C19 P1 C13 C18 -37.6(2)
C11 P1 C13 C18 -142.7(2)
Fe1 P1 C13 C18 94.62(19)
C18 C13 C14 C15 -0.6(4)
P1 C13 C14 C15 176.7(2)
C13 C14 C15 C16 0.2(4)
C14 C15 C16 C17 -0.4(4)
C15 C16 C17 C18 1.0(4)
C16 C17 C18 C13 -1.4(4)
C14 C13 C18 C17 1.2(4)
P1 C13 C18 C17 -176.1(2)
C13 P1 C19 C24 115.4(2)
C11 P1 C19 C24 -138.1(2)
Fe1 P1 C19 C24 -17.0(3)
C13 P1 C19 C20 -59.5(2)
C11 P1 C19 C20 47.0(2)
Fe1 P1 C19 C20 168.11(17)
C24 C19 C20 C21 2.8(4)
P1 C19 C20 C21 177.9(2)
C19 C20 C21 C22 -1.6(4)
C20 C21 C22 C23 -0.2(4)
C21 C22 C23 C24 0.6(4)
C20 C19 C24 C23 -2.3(4)
P1 C19 C24 C23 -177.3(2)
C22 C23 C24 C19 0.7(4)
C31 P2 C25 C30 -31.7(2)
C12 P2 C25 C30 -136.0(2)
Fe1 P2 C25 C30 104.2(2)
C31 P2 C25 C26 154.8(2)
C12 P2 C25 C26 50.5(2)
Fe1 P2 C25 C26 -69.2(2)
C30 C25 C26 C27 0.1(4)
P2 C25 C26 C27 173.8(2)
C25 C26 C27 C28 -0.1(4)
C26 C27 C28 C29 0.2(5)
C27 C28 C29 C30 -0.3(5)
C26 C25 C30 C29 -0.1(4)
P2 C25 C30 C29 -173.8(2)
C28 C29 C30 C25 0.2(5)
C25 P2 C31 C36 143.1(2)
C12 P2 C31 C36 -106.4(2)
Fe1 P2 C31 C36 10.3(2)
C25 P2 C31 C32 -38.8(2)
C12 P2 C31 C32 71.7(2)
Fe1 P2 C31 C32 -171.58(17)
C36 C31 C32 C33 -2.3(4)
P2 C31 C32 C33 179.5(2)
C31 C32 C33 C34 1.0(4)
C32 C33 C34 C35 1.0(4)
C33 C34 C35 C36 -1.7(4)
C32 C31 C36 C35 1.6(4)
P2 C31 C36 C35 179.81(19)
C34 C35 C36 C31 0.4(4)
C44 C39 C40 C41 -3.3(4)
C38 C39 C40 C41 177.0(2)
C39 C40 C41 C42 -0.4(4)
C40 C39 C44 C43 3.8(4)
C38 C39 C44 C43 -176.5(3)
C39 C44 C43 C42 -0.6(4)
C44 C43 C42 C41 -3.2(4)
C44 C43 C42 N45 176.4(2)
C40 C41 C42 C43 3.7(4)
C40 C41 C42 N45 -175.9(2)
C43 C42 N45 C46 -74.4(3)
C41 C42 N45 C46 105.2(3)
C43 C42 N45 C146 112.4(3)
C41 C42 N45 C146 -68.0(3)
C146 N45 C46 O47 175.6(2)
C42 N45 C46 O47 2.9(4)
C146 N45 C46 N245 -5.6(4)
C42 N45 C46 N245 -178.2(2)
C137 Fe2 P11 C113 36.60(12)
C101 Fe2 P11 C113 -45.9(3)
C105 Fe2 P11 C113 -144.08(16)
C102 Fe2 P11 C113 -49.00(12)
C104 Fe2 P11 C113 -122.38(12)
C103 Fe2 P11 C113 -83.11(12)
P12 Fe2 P11 C113 119.55(9)
C137 Fe2 P11 C119 159.55(12)
C101 Fe2 P11 C119 77.0(3)
C105 Fe2 P11 C119 -21.13(17)
C102 Fe2 P11 C119 73.95(13)
C104 Fe2 P11 C119 0.57(12)
C103 Fe2 P11 C119 39.84(12)
P12 Fe2 P11 C119 -117.51(10)
C137 Fe2 P11 C111 -80.92(12)
C101 Fe2 P11 C111 -163.5(2)
C105 Fe2 P11 C111 98.39(16)
C102 Fe2 P11 C111 -166.53(12)
C104 Fe2 P11 C111 120.09(11)
C103 Fe2 P11 C111 159.37(11)
P12 Fe2 P11 C111 2.02(9)
C137 Fe2 P12 C112 60.84(12)
C101 Fe2 P12 C112 149.11(11)
C105 Fe2 P12 C112 -172.27(11)
C102 Fe2 P12 C112 134.53(15)
C104 Fe2 P12 C112 -137.15(12)
C103 Fe2 P12 C112 -133.2(2)
P11 Fe2 P12 C112 -26.22(9)
C137 Fe2 P12 C131 -58.17(12)
C101 Fe2 P12 C131 30.09(12)
C105 Fe2 P12 C131 68.72(12)
C102 Fe2 P12 C131 15.52(16)
C104 Fe2 P12 C131 103.84(12)
C103 Fe2 P12 C131 107.8(2)
P11 Fe2 P12 C131 -145.23(9)
C137 Fe2 P12 C125 172.48(12)
C101 Fe2 P12 C125 -99.26(12)
C105 Fe2 P12 C125 -60.64(12)
C102 Fe2 P12 C125 -113.83(16)
C104 Fe2 P12 C125 -25.52(13)
C103 Fe2 P12 C125 -21.6(2)
P11 Fe2 P12 C125 85.42(10)
C137 Fe2 C101 C105 157.49(17)
C102 Fe2 C101 C105 -116.6(2)
C104 Fe2 C101 C105 -37.13(15)
C103 Fe2 C101 C105 -79.99(16)
P12 Fe2 C101 C105 74.90(16)
P11 Fe2 C101 C105 -120.6(2)
C137 Fe2 C101 C102 -85.89(15)
C105 Fe2 C101 C102 116.6(2)
C104 Fe2 C101 C102 79.48(15)
C103 Fe2 C101 C102 36.63(14)
P12 Fe2 C101 C102 -168.48(12)
P11 Fe2 C101 C102 -4.0(3)
C137 Fe2 C101 C106 33.7(2)
C105 Fe2 C101 C106 -123.8(3)
C102 Fe2 C101 C106 119.6(3)
C104 Fe2 C101 C106 -160.9(3)
C103 Fe2 C101 C106 156.3(3)
P12 Fe2 C101 C106 -48.8(2)
P11 Fe2 C101 C106 115.6(3)
C105 C101 C102 C103 0.8(3)
C106 C101 C102 C103 178.2(2)
Fe2 C101 C102 C103 -61.03(16)
C105 C101 C102 C107 -173.0(2)
C106 C101 C102 C107 4.3(4)
Fe2 C101 C102 C107 125.1(2)
C105 C101 C102 Fe2 61.87(16)
C106 C101 C102 Fe2 -120.8(2)
C137 Fe2 C102 C103 -147.29(15)
C101 Fe2 C102 C103 118.9(2)
C105 Fe2 C102 C103 80.01(15)
C104 Fe2 C102 C103 36.88(14)
P12 Fe2 C102 C103 140.43(14)
P11 Fe2 C102 C103 -62.55(15)
C137 Fe2 C102 C101 93.81(16)
C105 Fe2 C102 C101 -38.89(15)
C104 Fe2 C102 C101 -82.02(15)
C103 Fe2 C102 C101 -118.9(2)
P12 Fe2 C102 C101 21.5(2)
P11 Fe2 C102 C101 178.55(12)
C137 Fe2 C102 C107 -23.8(3)
C101 Fe2 C102 C107 -117.7(3)
C105 Fe2 C102 C107 -156.5(3)
C104 Fe2 C102 C107 160.3(3)
C103 Fe2 C102 C107 123.4(3)
P12 Fe2 C102 C107 -96.1(3)
P11 Fe2 C102 C107 60.9(3)
C101 C102 C103 C104 -0.1(3)
C107 C102 C103 C104 173.6(2)
Fe2 C102 C103 C104 -59.30(16)
C101 C102 C103 C108 -170.7(2)
C107 C102 C103 C108 2.9(4)
Fe2 C102 C103 C108 130.1(2)
C101 C102 C103 Fe2 59.20(16)
C107 C102 C103 Fe2 -127.1(2)
C137 Fe2 C103 C102 38.50(17)
C101 Fe2 C103 C102 -37.86(14)
C105 Fe2 C103 C102 -81.90(15)
C104 Fe2 C103 C102 -119.8(2)
P12 Fe2 C103 C102 -125.35(18)
P11 Fe2 C103 C102 130.54(13)
C137 Fe2 C103 C104 158.34(15)
C101 Fe2 C103 C104 81.98(16)
C105 Fe2 C103 C104 37.94(15)
C102 Fe2 C103 C104 119.8(2)
P12 Fe2 C103 C104 -5.5(3)
P11 Fe2 C103 C104 -109.62(14)
C137 Fe2 C103 C108 -82.5(3)
C101 Fe2 C103 C108 -158.8(3)
C105 Fe2 C103 C108 157.1(3)
C102 Fe2 C103 C108 -121.0(3)
C104 Fe2 C103 C108 119.2(3)
P12 Fe2 C103 C108 113.7(3)
P11 Fe2 C103 C108 9.6(3)
C102 C103 C104 C105 -0.7(3)
C108 C103 C104 C105 170.1(2)
Fe2 C103 C104 C105 -60.02(16)
C102 C103 C104 C109 -169.2(2)
C108 C103 C104 C109 1.6(4)
Fe2 C103 C104 C109 131.5(2)
C102 C103 C104 Fe2 59.34(16)
C108 C103 C104 Fe2 -129.9(2)
C137 Fe2 C104 C105 72.1(3)
C101 Fe2 C104 C105 37.82(15)
C102 Fe2 C104 C105 81.48(16)
C103 Fe2 C104 C105 117.8(2)
P12 Fe2 C104 C105 -64.68(15)
P11 Fe2 C104 C105 -160.95(13)
C137 Fe2 C104 C103 -45.6(3)
C101 Fe2 C104 C103 -79.96(16)
C105 Fe2 C104 C103 -117.8(2)
C102 Fe2 C104 C103 -36.30(15)
P12 Fe2 C104 C103 177.54(13)
P11 Fe2 C104 C103 81.27(15)
C137 Fe2 C104 C109 -167.1(2)
C101 Fe2 C104 C109 158.6(3)
C105 Fe2 C104 C109 120.7(3)
C102 Fe2 C104 C109 -157.8(3)
C103 Fe2 C104 C109 -121.5(3)
P12 Fe2 C104 C109 56.1(3)
P11 Fe2 C104 C109 -40.2(3)
C103 C104 C105 C101 1.2(3)
C109 C104 C105 C101 169.6(2)
Fe2 C104 C105 C101 -60.03(16)
C103 C104 C105 C110 -170.3(2)
C109 C104 C105 C110 -1.9(4)
Fe2 C104 C105 C110 128.5(2)
C103 C104 C105 Fe2 61.23(16)
C109 C104 C105 Fe2 -130.4(2)
C102 C101 C105 C104 -1.3(3)
C106 C101 C105 C104 -178.4(2)
Fe2 C101 C105 C104 61.30(16)
C102 C101 C105 C110 170.3(2)
C106 C101 C105 C110 -6.9(4)
Fe2 C101 C105 C110 -127.1(2)
C102 C101 C105 Fe2 -62.57(16)
C106 C101 C105 Fe2 120.3(3)
C137 Fe2 C105 C104 -147.60(15)
C101 Fe2 C105 C104 -118.8(2)
C102 Fe2 C105 C104 -80.12(16)
C103 Fe2 C105 C104 -37.80(15)
P12 Fe2 C105 C104 126.27(14)
P11 Fe2 C105 C104 33.3(2)
C137 Fe2 C105 C101 -28.8(2)
C102 Fe2 C105 C101 38.71(16)
C104 Fe2 C105 C101 118.8(2)
C103 Fe2 C105 C101 81.02(17)
P12 Fe2 C105 C101 -114.91(15)
P11 Fe2 C105 C101 152.09(13)
C137 Fe2 C105 C110 90.5(3)
C101 Fe2 C105 C110 119.3(3)
C102 Fe2 C105 C110 158.0(3)
C104 Fe2 C105 C110 -121.9(3)
C103 Fe2 C105 C110 -159.7(3)
P12 Fe2 C105 C110 4.4(3)
P11 Fe2 C105 C110 -88.6(3)
C113 P11 C111 C112 -97.56(17)
C119 P11 C111 C112 157.32(16)
Fe2 P11 C111 C112 28.12(17)
P11 C111 C112 P12 -48.29(18)
C131 P12 C112 C111 178.78(16)
C125 P12 C112 C111 -76.86(18)
Fe2 P12 C112 C111 50.54(17)
C119 P11 C113 C118 81.5(2)
C111 P11 C113 C118 -25.7(3)
Fe2 P11 C113 C118 -146.2(2)
C119 P11 C113 C114 -99.1(2)
C111 P11 C113 C114 153.7(2)
Fe2 P11 C113 C114 33.2(2)
C118 C113 C114 C115 -1.7(4)
P11 C113 C114 C115 178.9(2)
C113 C114 C115 C116 1.9(4)
C114 C115 C116 C117 -0.3(4)
C115 C116 C117 C118 -1.4(5)
C116 C117 C118 C113 1.6(5)
C114 C113 C118 C117 0.0(4)
P11 C113 C118 C117 179.4(2)
C113 P11 C119 C124 -153.5(2)
C111 P11 C119 C124 -46.3(2)
Fe2 P11 C119 C124 76.0(2)
C113 P11 C119 C120 34.5(2)
C111 P11 C119 C120 141.72(19)
Fe2 P11 C119 C120 -95.94(19)
C124 C119 C120 C121 -2.0(4)
P11 C119 C120 C121 170.15(19)
C119 C120 C121 C122 0.9(4)
C120 C121 C122 C123 1.2(4)
C121 C122 C123 C124 -2.1(4)
C122 C123 C124 C119 1.0(4)
C120 C119 C124 C123 1.1(4)
P11 C119 C124 C123 -171.04(19)
C112 P12 C125 C126 104.5(2)
C131 P12 C125 C126 -148.3(2)
Fe2 P12 C125 C126 -11.6(2)
C112 P12 C125 C130 -67.1(2)
C131 P12 C125 C130 40.1(2)
Fe2 P12 C125 C130 176.82(17)
C130 C125 C126 C127 0.7(4)
P12 C125 C126 C127 -171.2(2)
C125 C126 C127 C128 -0.9(4)
C126 C127 C128 C129 -0.2(4)
C127 C128 C129 C130 1.4(4)
C128 C129 C130 C125 -1.5(4)
C126 C125 C130 C129 0.5(4)
P12 C125 C130 C129 172.2(2)
C112 P12 C131 C132 140.6(2)
C125 P12 C131 C132 38.8(2)
Fe2 P12 C131 C132 -99.3(2)
C112 P12 C131 C136 -43.1(2)
C125 P12 C131 C136 -144.9(2)
Fe2 P12 C131 C136 76.9(2)
C136 C131 C132 C133 -0.2(4)
P12 C131 C132 C133 176.2(2)
C131 C132 C133 C134 -0.4(4)
C132 C133 C134 C135 0.9(4)
C133 C134 C135 C136 -1.0(4)
C134 C135 C136 C131 0.4(4)
C132 C131 C136 C135 0.1(4)
P12 C131 C136 C135 -176.3(2)
C144 C139 C140 C141 -2.7(4)
C138 C139 C140 C141 175.9(2)
C139 C140 C141 C142 1.2(4)
C140 C141 C142 C143 1.0(4)
C140 C141 C142 N145 -171.5(2)
C141 C142 C143 C144 -1.6(4)
N145 C142 C143 C144 170.9(2)
C142 C143 C144 C139 0.0(4)
C140 C139 C144 C143 2.1(4)
C138 C139 C144 C143 -176.5(2)
C143 C142 N145 C146 -67.4(3)
C141 C142 N145 C146 105.2(3)
C143 C142 N145 C246 113.6(3)
C141 C142 N145 C246 -73.8(3)
C246 N145 C146 O147 -177.0(3)
C142 N145 C146 O147 4.1(4)
C246 N145 C146 N45 3.5(4)
C142 N145 C146 N45 -175.4(2)
C46 N45 C146 O147 -178.5(2)
C42 N45 C146 O147 -5.8(4)
C46 N45 C146 N145 1.1(4)
C42 N45 C146 N145 173.7(2)
C237 Fe3 P21 C219 71.84(13)
C202 Fe3 P21 C219 -22.5(3)
C201 Fe3 P21 C219 -109.85(16)
C203 Fe3 P21 C219 -13.50(14)
C205 Fe3 P21 C219 -85.93(13)
C204 Fe3 P21 C219 -46.08(13)
P22 Fe3 P21 C219 154.64(10)
C237 Fe3 P21 C213 -161.02(13)
C202 Fe3 P21 C213 104.6(3)
C201 Fe3 P21 C213 17.29(18)
C203 Fe3 P21 C213 113.64(14)
C205 Fe3 P21 C213 41.21(14)
C204 Fe3 P21 C213 81.06(13)
P22 Fe3 P21 C213 -78.22(11)
C237 Fe3 P21 C211 -43.92(12)
C202 Fe3 P21 C211 -138.3(3)
C201 Fe3 P21 C211 134.39(16)
C203 Fe3 P21 C211 -129.27(12)
C205 Fe3 P21 C211 158.31(12)
C204 Fe3 P21 C211 -161.84(11)
P22 Fe3 P21 C211 38.87(9)
C237 Fe3 P22 C231 -64.07(13)
C202 Fe3 P22 C231 26.24(13)
C201 Fe3 P22 C231 65.38(13)
C203 Fe3 P22 C231 8.80(17)
C205 Fe3 P22 C231 99.45(13)
C204 Fe3 P22 C231 102.5(3)
P21 Fe3 P22 C231 -153.02(10)
C237 Fe3 P22 C225 169.79(14)
C202 Fe3 P22 C225 -99.90(14)
C201 Fe3 P22 C225 -60.75(14)
C203 Fe3 P22 C225 -117.33(17)
C205 Fe3 P22 C225 -26.69(15)
C204 Fe3 P22 C225 -23.7(3)
P21 Fe3 P22 C225 80.84(11)
C237 Fe3 P22 C212 54.00(13)
C202 Fe3 P22 C212 144.31(13)
C201 Fe3 P22 C212 -176.54(13)
C203 Fe3 P22 C212 126.88(17)
C205 Fe3 P22 C212 -142.47(13)
C204 Fe3 P22 C212 -139.5(2)
P21 Fe3 P22 C212 -34.94(10)
C237 Fe3 C201 C205 -144.02(17)
C202 Fe3 C201 C205 -119.2(2)
C203 Fe3 C201 C205 -80.36(18)
C204 Fe3 C201 C205 -37.51(16)
P21 Fe3 C201 C205 38.2(2)
P22 Fe3 C201 C205 128.73(15)
C237 Fe3 C201 C202 -24.8(2)
C203 Fe3 C201 C202 38.82(17)
C205 Fe3 C201 C202 119.2(2)
C204 Fe3 C201 C202 81.67(18)
P21 Fe3 C201 C202 157.36(14)
P22 Fe3 C201 C202 -112.09(16)
C237 Fe3 C201 C206 94.1(3)
C202 Fe3 C201 C206 118.9(4)
C203 Fe3 C201 C206 157.7(3)
C205 Fe3 C201 C206 -121.9(4)
C204 Fe3 C201 C206 -159.4(3)
P21 Fe3 C201 C206 -83.7(3)
P22 Fe3 C201 C206 6.8(3)
C205 C201 C202 C203 -1.5(3)
C206 C201 C202 C203 169.8(2)
Fe3 C201 C202 C203 -62.41(17)
C205 C201 C202 C207 -176.9(2)
C206 C201 C202 C207 -5.6(4)
Fe3 C201 C202 C207 122.2(3)
C205 C201 C202 Fe3 60.91(18)
C206 C201 C202 Fe3 -127.8(3)
C237 Fe3 C202 C201 161.19(18)
C203 Fe3 C202 C201 -116.4(2)
C205 Fe3 C202 C201 -36.56(16)
C204 Fe3 C202 C201 -79.62(17)
P21 Fe3 C202 C201 -105.0(3)
P22 Fe3 C202 C201 77.98(17)
C237 Fe3 C202 C203 -82.36(16)
C201 Fe3 C202 C203 116.4(2)
C205 Fe3 C202 C203 79.89(16)
C204 Fe3 C202 C203 36.83(15)
P21 Fe3 C202 C203 11.4(4)
P22 Fe3 C202 C203 -165.57(13)
C237 Fe3 C202 C207 39.0(3)
C201 Fe3 C202 C207 -122.2(4)
C203 Fe3 C202 C207 121.3(3)
C205 Fe3 C202 C207 -158.8(3)
C204 Fe3 C202 C207 158.1(3)
P21 Fe3 C202 C207 132.8(3)
P22 Fe3 C202 C207 -44.2(3)
C201 C202 C203 C204 1.5(3)
C207 C202 C203 C204 176.9(2)
Fe3 C202 C203 C204 -60.82(18)
C201 C202 C203 C208 -173.6(2)
C207 C202 C203 C208 1.8(4)
Fe3 C202 C203 C208 124.1(2)
C201 C202 C203 Fe3 62.33(17)
C207 C202 C203 Fe3 -122.2(3)
C237 Fe3 C203 C204 -143.21(17)
C202 Fe3 C203 C204 119.1(2)
C201 Fe3 C203 C204 80.25(17)
C205 Fe3 C203 C204 37.76(15)
P21 Fe3 C203 C204 -57.43(17)
P22 Fe3 C203 C204 145.20(14)
C237 Fe3 C203 C202 97.69(16)
C201 Fe3 C203 C202 -38.85(15)
C205 Fe3 C203 C202 -81.33(16)
C204 Fe3 C203 C202 -119.1(2)
P21 Fe3 C203 C202 -176.53(12)
P22 Fe3 C203 C202 26.1(2)
C237 Fe3 C203 C208 -21.5(3)
C202 Fe3 C203 C208 -119.2(4)
C201 Fe3 C203 C208 -158.0(3)
C205 Fe3 C203 C208 159.5(3)
C204 Fe3 C203 C208 121.7(4)
P21 Fe3 C203 C208 64.3(3)
P22 Fe3 C203 C208 -93.1(3)
C202 C203 C204 C205 -1.0(3)
C208 C203 C204 C205 174.1(2)
Fe3 C203 C204 C205 -60.41(17)
C202 C203 C204 C209 -171.0(2)
C208 C203 C204 C209 4.0(4)
Fe3 C203 C204 C209 129.5(2)
C202 C203 C204 Fe3 59.45(17)
C208 C203 C204 Fe3 -125.5(3)
C237 Fe3 C204 C203 42.53(19)
C202 Fe3 C204 C203 -37.60(16)
C201 Fe3 C204 C203 -81.32(18)
C205 Fe3 C204 C203 -118.2(2)
P21 Fe3 C204 C203 136.23(15)
P22 Fe3 C204 C203 -122.3(2)
C237 Fe3 C204 C205 160.74(16)
C202 Fe3 C204 C205 80.61(17)
C201 Fe3 C204 C205 36.89(16)
C203 Fe3 C204 C205 118.2(2)
P21 Fe3 C204 C205 -105.56(15)
P22 Fe3 C204 C205 -4.1(3)
C237 Fe3 C204 C209 -79.1(3)
C202 Fe3 C204 C209 -159.2(3)
C201 Fe3 C204 C209 157.1(3)
C203 Fe3 C204 C209 -121.6(3)
C205 Fe3 C204 C209 120.2(4)
P21 Fe3 C204 C209 14.7(3)
P22 Fe3 C204 C209 116.1(3)
C202 C201 C205 C204 0.9(3)
C206 C201 C205 C204 -170.2(2)
Fe3 C201 C205 C204 60.46(17)
C202 C201 C205 C210 169.7(2)
C206 C201 C205 C210 -1.5(4)
Fe3 C201 C205 C210 -130.8(3)
C202 C201 C205 Fe3 -59.53(17)
C206 C201 C205 Fe3 129.3(3)
C203 C204 C205 C201 0.0(3)
C209 C204 C205 C201 170.2(2)
Fe3 C204 C205 C201 -60.09(17)
C203 C204 C205 C210 -169.0(2)
C209 C204 C205 C210 1.2(4)
Fe3 C204 C205 C210 130.9(2)
C203 C204 C205 Fe3 60.11(17)
C209 C204 C205 Fe3 -129.7(3)
C237 Fe3 C205 C201 79.3(3)
C202 Fe3 C205 C201 37.65(17)
C203 Fe3 C205 C201 81.39(18)
C204 Fe3 C205 C201 118.8(2)
P21 Fe3 C205 C201 -156.30(15)
P22 Fe3 C205 C201 -62.87(18)
C237 Fe3 C205 C204 -39.6(3)
C202 Fe3 C205 C204 -81.18(18)
C201 Fe3 C205 C204 -118.8(2)
C203 Fe3 C205 C204 -37.45(17)
P21 Fe3 C205 C204 84.87(16)
P22 Fe3 C205 C204 178.29(14)
C237 Fe3 C205 C210 -159.2(3)
C202 Fe3 C205 C210 159.1(3)
C201 Fe3 C205 C210 121.5(4)
C203 Fe3 C205 C210 -157.1(3)
C204 Fe3 C205 C210 -119.7(4)
P21 Fe3 C205 C210 -34.8(3)
P22 Fe3 C205 C210 58.6(3)
C219 P21 C211 C212 -161.97(19)
C213 P21 C211 C212 92.5(2)
Fe3 P21 C211 C212 -35.4(2)
P21 C211 C212 P22 8.2(2)
C231 P22 C212 C211 149.5(2)
C225 P22 C212 C211 -106.5(2)
Fe3 P22 C212 C211 22.1(2)
C219 P21 C213 C214 56.2(2)
C211 P21 C213 C214 162.7(2)
Fe3 P21 C213 C214 -78.8(2)
C219 P21 C213 C218 -128.8(2)
C211 P21 C213 C218 -22.3(2)
Fe3 P21 C213 C218 96.2(2)
C218 C213 C214 C215 -0.4(4)
P21 C213 C214 C215 174.8(2)
C213 C214 C215 C216 -0.1(4)
C214 C215 C216 C217 0.6(5)
C215 C216 C217 C218 -0.7(4)
C216 C217 C218 C213 0.2(4)
C214 C213 C218 C217 0.3(4)
P21 C213 C218 C217 -174.8(2)
C213 P21 C219 C220 -157.7(2)
C211 P21 C219 C220 95.4(2)
Fe3 P21 C219 C220 -22.2(2)
C213 P21 C219 C224 21.6(2)
C211 P21 C219 C224 -85.3(2)
Fe3 P21 C219 C224 157.09(19)
C224 C219 C220 C221 -1.8(4)
P21 C219 C220 C221 177.5(2)
C219 C220 C221 C222 1.0(4)
C220 C221 C222 C223 1.2(5)
C221 C222 C223 C224 -2.6(5)
C222 C223 C224 C219 1.8(4)
C220 C219 C224 C223 0.4(4)
P21 C219 C224 C223 -178.9(2)
C231 P22 C225 C226 -134.1(2)
C212 P22 C225 C226 119.1(2)
Fe3 P22 C225 C226 0.0(3)
C231 P22 C225 C230 50.4(3)
C212 P22 C225 C230 -56.3(3)
Fe3 P22 C225 C230 -175.5(2)
C230 C225 C226 C227 -0.7(5)
P22 C225 C226 C227 -176.3(2)
C225 C226 C227 C228 1.3(5)
C226 C227 C228 C229 -1.2(6)
C227 C228 C229 C230 0.4(6)
C228 C229 C230 C225 0.2(6)
C226 C225 C230 C229 -0.1(5)
P22 C225 C230 C229 175.5(3)
C225 P22 C231 C236 -150.9(2)
C212 P22 C231 C236 -46.6(3)
Fe3 P22 C231 C236 73.4(3)
C225 P22 C231 C232 34.7(3)
C212 P22 C231 C232 139.1(3)
Fe3 P22 C231 C232 -100.9(3)
C236 C231 C232 C233 -0.3(5)
P22 C231 C232 C233 174.3(3)
C231 C232 C233 C234 0.8(6)
C232 C233 C234 C235 -1.0(6)
C233 C234 C235 C236 0.8(5)
C234 C235 C236 C231 -0.3(5)
C232 C231 C236 C235 0.1(4)
P22 C231 C236 C235 -174.5(2)
C244 C239 C240 C241 2.4(4)
C238 C239 C240 C241 -179.2(2)
C239 C240 C241 C242 -1.1(4)
C240 C241 C242 C243 -1.0(4)
C240 C241 C242 N245 175.3(2)
C241 C242 C243 C244 1.8(4)
N245 C242 C243 C244 -174.5(2)
C242 C243 C244 C239 -0.4(4)
C240 C239 C244 C243 -1.7(4)
C238 C239 C244 C243 180.0(2)
O47 C46 N245 C246 -174.9(2)
N45 C46 N245 C246 6.3(3)
O47 C46 N245 C242 -0.6(4)
N45 C46 N245 C242 -179.5(2)
C241 C242 N245 C246 57.9(3)
C243 C242 N245 C246 -125.8(2)
C241 C242 N245 C46 -116.8(3)
C243 C242 N245 C46 59.5(3)
C146 N145 C246 O247 177.0(2)
C142 N145 C246 O247 -4.1(4)
C146 N145 C246 N245 -2.9(4)
C142 N145 C246 N245 176.0(2)
C46 N245 C246 O247 177.8(2)
C242 N245 C246 O247 3.6(4)
C46 N245 C246 N145 -2.4(3)
C242 N245 C246 N145 -176.5(2)

loop_
_platon_squeeze_void_nr
_platon_squeeze_void_average_x
_platon_squeeze_void_average_y
_platon_squeeze_void_average_z
_platon_squeeze_void_volume
_platon_squeeze_void_count_electrons
_platon_squeeze_void_content
1 0.125 0.192 0.573 57 4 ' '
2 0.125 0.308 0.073 57 5 ' '
3 -0.125 0.692 0.927 57 5 ' '
4 -0.125 0.808 0.427 58 5 ' '
5 0.146 0.104 0.770 23 2 ' '
6 0.146 0.396 0.270 23 2 ' '
7 0.400 0.735 0.501 90 7 ' '
8 0.400 0.765 1.001 90 7 ' '
9 0.451 0.640 0.340 131 11 ' '
10 0.451 0.860 0.840 132 11 ' '
11 0.550 0.141 0.159 133 10 ' '
12 0.550 0.359 0.659 133 10 ' '
13 0.600 0.235 -0.002 89 7 ' '
14 0.600 0.265 0.498 89 7 ' '
15 0.500 0.000 0.000 8 1 ' '
16 0.500 0.500 0.500 8 1 ' '
17 0.854 0.604 0.730 23 2 ' '
18 0.854 0.896 0.230 23 2 ' '
